data_7023027
loop_
_publ_author_name
'Chandrasekhar, Vadapalli'
'Metre, Ramesh K.'
'Suriya Narayanan, Ramakirushnan'

_publ_section_title
;
 Lipophilic bismuth phosphates: a molecular tetradecanuclear cage and a
 1D-coordination polymer. Synthesis, structure and conversion to BiPO4.
;
_journal_issue 24
_journal_name_full 'Dalton transactions (Cambridge, England : 2003)'
_journal_page_first 8709
_journal_page_last 8716
_journal_paper_doi 10.1039/c3dt50537e
_journal_volume 42
_journal_year 2013
_chemical_formula_moiety 'C146 H214 Bi14 O60 P12'
_chemical_formula_sum 'C146 H214 Bi14 O60 P12'
_chemical_formula_weight 6226.53
_chemical_name_systematic
;
?
;
_space_group_crystal_system triclinic
_space_group_IT_number 2
_space_group_name_Hall '-P 1'
_space_group_name_H-M_alt 'P -1'
_symmetry_space_group_name_Hall '-P 1'
_symmetry_space_group_name_H-M 'P -1'
_atom_sites_solution_hydrogens geom
_atom_sites_solution_primary direct
_atom_sites_solution_secondary difmap
_audit_creation_date 2013-02-26
_audit_creation_method
;
Olex2 1.2
(compiled Dec 5 2012 16:20:19, GUI svn.r4385)
;
_cell_angle_alpha 113.340(5)
_cell_angle_beta 97.276(5)
_cell_angle_gamma 107.712(5)
_cell_formula_units_Z 1
_cell_length_a 17.775(5)
_cell_length_b 18.252(5)
_cell_length_c 19.813(5)
_cell_measurement_reflns_used 4633
_cell_measurement_temperature 100(2)
_cell_measurement_theta_max 24.48
_cell_measurement_theta_min 2.44
_cell_volume 5393(3)
_computing_cell_refinement 'SAINT v6.45A (Bruker, 2003)'
_computing_data_collection 'Bruker Smart'
_computing_data_reduction 'SAINT v6.45A (Bruker, 2003)'
_computing_molecular_graphics
;
O. V. Dolomanov, L. J. Bourhis, R. J. Gildea, J. A. K. Howard and H. Puschmann,
OLEX2: a complete structure solution, refinement and analysis program.
J. Appl. Cryst. (2009). 42, 339-341.
;
_computing_publication_material
;
O. V. Dolomanov, L. J. Bourhis, R. J. Gildea, J. A. K. Howard and H. Puschmann,
OLEX2: a complete structure solution, refinement and analysis program.
J. Appl. Cryst. (2009). 42, 339-341.
;
_computing_structure_refinement
;
XH, G.M. Sheldrick, Acta Cryst.
(2008). A64, 112-122
;
_computing_structure_solution
;
XS, G.M. Sheldrick, Acta Cryst.
(2008). A64, 112-122
;
_diffrn_ambient_temperature 100(2)
_diffrn_measured_fraction_theta_full 0.984
_diffrn_measured_fraction_theta_max 0.981
_diffrn_measurement_device_type 'CCD area detector'
_diffrn_measurement_method 'phi and omega scans'
_diffrn_radiation_monochromator graphite
_diffrn_radiation_type MoK\a
_diffrn_radiation_wavelength 0.71069
_diffrn_reflns_av_R_equivalents 0.0579
_diffrn_reflns_av_unetI/netI 0.1594
_diffrn_reflns_limit_h_max 16
_diffrn_reflns_limit_h_min -23
_diffrn_reflns_limit_k_max 24
_diffrn_reflns_limit_k_min -22
_diffrn_reflns_limit_l_max 23
_diffrn_reflns_limit_l_min -26
_diffrn_reflns_number 34446
_diffrn_reflns_theta_full 25.00
_diffrn_reflns_theta_max 28.37
_diffrn_reflns_theta_min 1.67
_diffrn_source 'fine-focus sealed tube'
_exptl_absorpt_coefficient_mu 11.524
_exptl_absorpt_correction_T_max 1
_exptl_absorpt_correction_T_min 0.435509
_exptl_absorpt_correction_type multi-scan
_exptl_absorpt_process_details
;
SADABS v.2.10 (Bruker,2003) was used for absorption correction.
R(int) was 0.1098 before and 0.0392 after correction.
The Ratio of minimum to maximum transmission is 0.4355.
The \l/2 correction factor is 0.0015.
;
_exptl_crystal_colour colourless
_exptl_crystal_colour_primary colourless
_exptl_crystal_density_diffrn 1.917
_exptl_crystal_density_method 'not measured'
_exptl_crystal_description block
_exptl_crystal_F_000 2912
_exptl_crystal_size_max 0.18
_exptl_crystal_size_mid 0.16
_exptl_crystal_size_min 0.16
_refine_diff_density_max 3.144
_refine_diff_density_min -2.008
_refine_diff_density_rms 0.331
_refine_ls_extinction_method none
_refine_ls_goodness_of_fit_ref 0.936
_refine_ls_hydrogen_treatment constr
_refine_ls_matrix_type fullcycle
_refine_ls_number_parameters 590
_refine_ls_number_reflns 19680
_refine_ls_number_restraints 556
_refine_ls_restrained_S_all 0.927
_refine_ls_R_factor_all 0.1180
_refine_ls_R_factor_gt 0.0729
_refine_ls_shift/su_max 0.000
_refine_ls_shift/su_mean 0.000
_refine_ls_structure_factor_coef Fsqd
_refine_ls_weighting_details 'calc w=1/[\s^2^(Fo^2^)+(0.1083P)^2^+0.0000P] where P=(Fo^2^+2Fc^2^)/3'
_refine_ls_weighting_scheme calc
_refine_ls_wR_factor_gt 0.1778
_refine_ls_wR_factor_ref 0.1996
_reflns_number_gt 11423
_reflns_number_total 19680
_reflns_threshold_expression >2sigma(I)
_cod_data_source_file c3dt50537e.txt
_cod_data_source_block 1
_cod_database_code 7023027
_olex2_refinement_description
;
1. Fixed Uiso
At 1.2 times of:
H7 of C7, H22 of C22, H13 of C13, H10 of C10, H9 of C9, H20 of C20, {H33A,
H33B} of C33, H35 of C35, H32 of C32, H29 of C29, H31 of C31, H24 of C24, H25
of C25, H3 of C3, H64 of C64, H63 of C63, {H77A,H77B} of C77, H146 of C146,
H147 of C147, H145 of C145, H38 of C38, H45 of C45, H44 of C44, H41 of C41,
H53 of C53, H54 of C54, H42 of C42, H48 of C48, H52 of C52, H46 of C46
At 1.5 times of:
{H37A,H37B,H37C} of C37, {H36A,H36B,H36C} of C36, {H14A,H14B,H14C} of C14,
{H15A,H15B,H15C} of C15, {H4A,H4B,H4C} of C4, {H23A,H23B,H23C} of C23, {H30A,
H30B,H30C} of C30, {H67A,H67B,H67C} of C67, {H60A,H60B,H60C} of C60, {H62A,
H62B,H62C} of C62, {H65A,H65B,H65C} of C65, {H59A,H59B,H59C} of C59, {H61A,
H61B,H61C} of C61, {H66A,H66B,H66C} of C66, {H71A,H71B,H71C} of C71, {H78A,
H78B,H78C} of C78, {H72A,H72B,H72C} of C72, {H73A,H73B,H73C} of C73, {H74A,
H74B,H74C} of C74, {H80A,H80B,H80C} of C80, {H70A,H70B,H70C} of C70, {H81A,
H81B,H81C} of C81, {H47A,H47B,H47C} of C47, {H51A,H51B,H51C} of C51, {H55A,
H55B,H55C} of C55
2. Restrained distances
C63-C74 = C63-C78 = C63-C56
1.54 with sigma of 0.02
C64-C65 = C64-C80 = C64-C40
1.54 with sigma of 0.02
C38-C16 = C38-C62 = C38-C73
1.54 with sigma of 0.02
C13-C12 = C13-C14
1.54 with sigma of 0.02
C13-C15
1.54 with sigma of 0.02
C29-C28 = C29-C30 = C29-C59
1.54 with sigma of 0.02
C35-C34 = C35-C36 = C35-C37
1.54 with sigma of 0.02
C22-C21 = C22-C23 = C22-C47
1.54 with sigma of 0.02
C20-C19 = C20-C55 = C20-C66
1.54 with sigma of 0.02
C44-C43 = C44-C71 = C44-C72
1.54 with sigma of 0.02
C3-C4 = C3-C2 = C3-C51
1.54 with sigma of 0.02
C9-C8 = C9-C67 = C9-C70
1.54 with sigma of 0.02
C42-C6 = C42-C60 = C42-C61
1.54 with sigma of 0.02
C13-C15
1.54 with sigma of 0.02
C81-O31
1.4 with sigma of 0.02
C62-C16
2.2 with sigma of 0.04
3. Rigid bond restraints
O31, C81
with sigma for 1-2 distances of 0.01 and sigma for 1-3 distances of 0.01
4. Uiso/Uaniso restraints and constraints
Uanis(C73) ~ Ueq, Uanis(C62) ~ Ueq, Uanis(C38) ~ Ueq, Uanis(C16) ~ Ueq, Uanis(C77) ~ Ueq, Uanis(C54) ~ Ueq, Uanis(C46) ~ Ueq, Uanis(C12) ~ Ueq, Uanis(C11) ~ Ueq, Uanis(C13) ~ Ueq: with sigma of 0.01 and sigma for terminal atoms of 0.2
Uanis(O2) ~ Ueq, Uanis(C26) ~ Ueq, Uanis(C145) ~ Ueq, Uanis(C147) ~ Ueq, Uanis(C74) ~ Ueq, Uanis(C63) ~ Ueq, Uanis(C78) ~ Ueq, Uanis(C64) ~ Ueq, Uanis(C80) ~ Ueq, Uanis(C65) ~ Ueq: with sigma of 0.01 and sigma for terminal atoms of 0.2
Uanis(C27) ~ Ueq, Uanis(C28) ~ Ueq, Uanis(C31) ~ Ueq, Uanis(C32) ~ Ueq, Uanis(C33) ~ Ueq, Uanis(C34) ~ Ueq, Uanis(C59) ~ Ueq, Uanis(C29) ~ Ueq, Uanis(C30) ~ Ueq, Uanis(C37) ~ Ueq, Uanis(C35) ~ Ueq, Uanis(C36) ~ Ueq: with sigma of 0.01 and sigma for terminal atoms of 0.2
Uanis(C18) ~ Ueq, Uanis(C19) ~ Ueq, Uanis(C48) ~ Ueq, Uanis(C25) ~ Ueq, Uanis(C24) ~ Ueq, Uanis(C21) ~ Ueq, Uanis(C66) ~ Ueq, Uanis(C55) ~ Ueq, Uanis(C20) ~ Ueq, Uanis(C47) ~ Ueq, Uanis(C22) ~ Ueq, Uanis(C23) ~ Ueq: with sigma of 0.01 and sigma for terminal atoms of 0.2
Uanis(C4) ~ Ueq, Uanis(C51) ~ Ueq, Uanis(C3) ~ Ueq, Uanis(C2) ~ Ueq, Uanis(C45) ~ Ueq, Uanis(C52) ~ Ueq, Uanis(C53) ~ Ueq, Uanis(C43) ~ Ueq, Uanis(C1) ~ Ueq, Uanis(C44) ~ Ueq, Uanis(C72) ~ Ueq, Uanis(C71) ~ Ueq: with sigma of 0.01 and sigma for terminal atoms of 0.2
Uanis(C60) ~ Ueq, Uanis(C42) ~ Ueq, Uanis(C61) ~ Ueq, Uanis(C67) ~ Ueq, Uanis(C70) ~ Ueq, Uanis(C9) ~ Ueq: with sigma of 0.01 and sigma for terminal atoms of 0.2
Uanis(O14) ~ Ueq, Uanis(O29) ~ Ueq: with sigma of 0.01 and sigma for terminal atoms of 0.2
Uanis(O14) ~ Ueq, Uanis(O29) ~ Ueq: with sigma of 0.01 and sigma for terminal atoms of 0.2
Uanis(O29) ~ Ueq, Uanis(O14) ~ Ueq: with sigma of 0.01 and sigma for terminal atoms of 0.02
Uanis(C6) ~ Ueq, Uanis(C7) ~ Ueq, Uanis(C41) ~ Ueq, Uanis(C10) ~ Ueq, Uanis(C8) ~ Ueq, Uanis(C5) ~ Ueq: with sigma of 0.01 and sigma for terminal atoms of 0.02
Uanis(O32) ~ Ueq: with sigma of 0.01 and sigma for terminal atoms of 0.02
Uanis(C81) ~ Ueq: with sigma of 0.01 and sigma for terminal atoms of 0.02
Uanis(O24) ~ Ueq, Uanis(O11) ~ Ueq: with sigma of 0.01 and sigma for terminal atoms of 0.02
Uanis(C146) ~ Ueq, Uanis(C56) ~ Ueq: with sigma of 0.01 and sigma for terminal atoms of 0.02
Uanis(C40) ~ Ueq: with sigma of 0.01 and sigma for terminal atoms of 0.02
Uanis(O34) ~ Ueq: with sigma of 0.01 and sigma for terminal atoms of 0.02
Uanis(C14) ~ Ueq: with sigma of 0.01 and sigma for terminal atoms of 0.02
Uanis(O34) ~ Ueq: with sigma of 0.01 and sigma for terminal atoms of 0.02
Uanis(O6) ~ Ueq: with sigma of 0.01 and sigma for terminal atoms of 0.02
Uanis(O6) ~ Ueq: with sigma of 0.001 and sigma for terminal atoms of 0.002
Uanis(C11) = Uanis(C16) = Uanis(C77) = Uanis(C54) = Uanis(C46) = Uanis(C12) = Uanis(C13) = Uanis(C62) = Uanis(C38) = Uanis(C73)
Uanis(C26) = Uanis(C145) = Uanis(C147) = Uanis(C74) = Uanis(C63) = Uanis(C78) = Uanis(C64) = Uanis(C80) = Uanis(C65) = Uanis(C146) = Uanis(C56) = Uanis(C40)
Uanis(C27) = Uanis(C28) = Uanis(C31) = Uanis(C32) = Uanis(C33) = Uanis(C34) = Uanis(C59) = Uanis(C29) = Uanis(C30) = Uanis(C37) = Uanis(C35) = Uanis(C36)
Uanis(C18) = Uanis(C19) = Uanis(C48) = Uanis(C25) = Uanis(C24) = Uanis(C21) = Uanis(C66) = Uanis(C55) = Uanis(C20) = Uanis(C47) = Uanis(C22) = Uanis(C23)
Uanis(C4) = Uanis(C51) = Uanis(C3) = Uanis(C2) = Uanis(C45) = Uanis(C52) = Uanis(C53) = Uanis(C43) = Uanis(C1) = Uanis(C44) = Uanis(C72) = Uanis(C71)
Uanis(C60) = Uanis(C42) = Uanis(C61) = Uanis(C67) = Uanis(C70) = Uanis(C9)
Uanis(O6) = Uanis(O7) = Uanis(O21) = Uanis(O2) = Uanis(O1) = Uanis(O25) = Uanis(O24) = Uanis(O23) = Uanis(O8) = Uanis(O12) = Uanis(O22) = Uanis(O15) = Uanis(O14) = Uanis(O18) = Uanis(O16) = Uanis(O19) = Uanis(O17) = Uanis(O11) = Uanis(O20) = Uanis(O9) = Uanis(O10)
5.a Ternary CH refined with riding coordinates:
C3(H3), C9(H9), C13(H13), C20(H20), C22(H22), C29(H29), C35(H35), C38(H38),
C42(H42), C44(H44), C63(H63), C64(H64)
5.b Secondary CH2 refined with riding coordinates:
C33(H33A,H33B), C77(H77A,H77B)
5.c Aromatic/amide H refined with riding coordinates:
C7(H7), C10(H10), C24(H24), C25(H25), C31(H31), C32(H32), C41(H41), C45(H45),
C46(H46), C48(H48), C52(H52), C53(H53), C54(H54), C146(H146), C145(H145),
C147(H147)
5.d Fitted hexagon refined as free rotating group:
C146(C56,C26,C40,C145,C147)
5.e Idealised Me refined as rotating group:
C4(H4A,H4B,H4C), C14(H14A,H14B,H14C), C15(H15A,H15B,H15C), C23(H23A,H23B,
H23C), C30(H30A,H30B,H30C), C36(H36A,H36B,H36C), C37(H37A,H37B,H37C), C47(H47A,
H47B,H47C), C51(H51A,H51B,H51C), C55(H55A,H55B,H55C), C59(H59A,H59B,H59C),
C60(H60A,H60B,H60C), C61(H61A,H61B,H61C), C62(H62A,H62B,H62C), C65(H65A,H65B,
H65C), C66(H66A,H66B,H66C), C67(H67A,H67B,H67C), C70(H70A,H70B,H70C), C71(H71A,
H71B,H71C), C72(H72A,H72B,H72C), C73(H73A,H73B,H73C), C74(H74A,H74B,H74C),
C78(H78A,H78B,H78C), C80(H80A,H80B,H80C), C81(H81A,H81B,H81C)
;

loop_
_space_group_symop_id
_space_group_symop_operation_xyz
1 'x, y, z'
2 '-x, -y, -z'

loop_
_atom_site_label
_atom_site_type_symbol
_atom_site_fract_x
_atom_site_fract_y
_atom_site_fract_z
_atom_site_U_iso_or_equiv
_atom_site_adp_type
_atom_site_occupancy
_atom_site_symmetry_multiplicity
_atom_site_calc_flag
_atom_site_refinement_flags
Bi1 Bi 0.57021(4) 0.94369(4) 1.08581(4) 0.033 Uani 1 1 d .
Bi2 Bi 0.57535(4) 0.92061(4) 0.90821(4) 0.034 Uani 1 1 d .
Bi3 Bi 0.39156(4) 0.75309(4) 0.92204(4) 0.035 Uani 1 1 d .
Bi4 Bi 0.24572(4) 0.69072(4) 0.73616(4) 0.037 Uani 1 1 d .
Bi5 Bi 0.26727(4) 0.87102(4) 0.92432(4) 0.033 Uani 1 1 d .
Bi6 Bi 0.23212(4) 0.73742(5) 1.02697(4) 0.042 Uani 1 1 d .
Bi7 Bi 0.49161(4) 1.03459(4) 1.24353(4) 0.037 Uani 1 1 d .
P1 P 0.2728(3) 0.9570(3) 1.1356(3) 0.042 Uani 1 1 d .
P2 P 0.4367(3) 0.8001(3) 1.1298(3) 0.040 Uani 1 1 d .
P3 P 0.4516(3) 0.7413(3) 0.7442(3) 0.038 Uani 1 1 d .
P4 P 0.2295(3) 0.5635(3) 0.8386(3) 0.053 Uani 1 1 d .
P5 P 0.0939(3) 0.6945(4) 0.8524(4) 0.060 Uani 1 1 d .
P6 P 0.2875(3) 0.8961(3) 0.7474(3) 0.039 Uani 1 1 d .
O1 O 0.2834(8) 0.9341(8) 0.8297(7) 0.053 Uani 1 1 d .
O2 O 0.2532(8) 0.7993(8) 0.7075(7) 0.053 Uani 1 1 d U
O6 O 0.4766(8) 0.7499(8) 0.8232(7) 0.053 Uani 1 1 d U
O7 O 0.3587(8) 0.6953(8) 0.7034(7) 0.053 Uani 1 1 d .
O8 O 0.1449(8) 0.7188(8) 0.8028(7) 0.053 Uani 1 1 d .
O9 O 0.2745(8) 0.6026(8) 0.7941(7) 0.053 Uani 1 1 d .
O10 O 0.2558(8) 0.6288(8) 0.9204(7) 0.053 Uani 1 1 d .
O11 O 0.1367(8) 0.5171(8) 0.8010(7) 0.053 Uani 1 1 d U
O12 O 0.1444(8) 0.7497(8) 0.9373(7) 0.053 Uani 1 1 d .
O14 O 0.2345(8) 0.8607(8) 1.1135(7) 0.053 Uani 1 1 d U
O15 O 0.3555(8) 1.0067(8) 1.1964(7) 0.053 Uani 1 1 d .
O16 O 0.4656(8) 0.7920(8) 1.0605(7) 0.053 Uani 1 1 d .
O17 O 0.4753(8) 0.8939(8) 1.1963(7) 0.053 Uani 1 1 d .
O18 O 0.3433(8) 0.7582(8) 1.1115(7) 0.053 Uani 1 1 d .
O19 O 0.4684(8) 0.7442(8) 1.1605(7) 0.053 Uani 1 1 d .
O20 O 0.2650(8) 0.4915(8) 0.8317(7) 0.053 Uani 1 1 d .
O21 O 0.4932(8) 0.6825(8) 0.6944(7) 0.053 Uani 1 1 d .
O22 O 0.2088(8) 0.9948(8) 1.1730(7) 0.053 Uani 1 1 d .
O23 O 0.0197(8) 0.7257(8) 0.8384(7) 0.053 Uani 1 1 d .
O24 O 0.0570(8) 0.5987(8) 0.8320(7) 0.053 Uani 1 1 d U
O25 O 0.2314(8) 0.9242(8) 0.6993(7) 0.053 Uani 1 1 d .
O28 O 0.5083(8) 1.1699(7) 1.2526(7) 0.051 Uani 1 1 d .
O29 O 0.6158(7) 1.0194(7) 1.0259(6) 0.037 Uani 1 1 d U
O30 O 0.4908(7) 0.8793(6) 0.9683(6) 0.038 Uani 1 1 d .
O31 O 0.6502(8) 0.8606(9) 0.9927(7) 0.059 Uani 1 1 d DU
O32 O 0.7224(7) 1.0296(7) 0.9355(7) 0.038 Uani 1 1 d U
O33 O 0.3176(6) 0.8139(6) 0.9906(6) 0.028 Uani 1 1 d .
O34 O 0.3218(5) 0.7896(6) 0.8491(5) 0.021 Uani 1 1 d U
O36 O 0.6277(7) 1.0580(8) 1.2579(6) 0.043 Uani 1 1 d .
O37 O 0.4908(7) 1.0145(7) 1.1303(6) 0.042 Uani 1 1 d .
C1 C 0.2240(18) 1.056(2) 1.2505(17) 0.102 Uani 1 1 d U
C2 C 0.2447(18) 1.140(2) 1.2698(16) 0.102 Uani 1 1 d DU
C3 C 0.2525(15) 1.1692(16) 1.2069(15) 0.102 Uani 1 1 d DU
H3 H 0.2756 1.1348 1.1703 0.123 Uiso 1 1 calc R
C4 C 0.1659(15) 1.1539(19) 1.1655(15) 0.102 Uani 1 1 d DU
H4A H 0.1697 1.1769 1.1295 0.153 Uiso 1 1 calc R
H4B H 0.1409 1.1824 1.2023 0.153 Uiso 1 1 calc R
H4C H 0.1330 1.0929 1.1388 0.153 Uiso 1 1 calc R
C5 C -0.0549(11) 0.6969(12) 0.8522(11) 0.046 Uani 1 1 d U
C6 C -0.1185(13) 0.6259(13) 0.7899(12) 0.055 Uani 1 1 d DU
C7 C -0.1986(14) 0.5981(15) 0.8007(13) 0.067 Uani 1 1 d U
H7 H -0.2436 0.5526 0.7611 0.081 Uiso 1 1 calc R
C8 C -0.0635(13) 0.7403(14) 0.9252(13) 0.063 Uani 1 1 d DU
C9 C 0.007(2) 0.8246(17) 0.9890(16) 0.151 Uani 1 1 d DU
H9 H 0.0583 0.8259 0.9762 0.181 Uiso 1 1 calc R
C10 C -0.1427(15) 0.7147(16) 0.9345(14) 0.079 Uani 1 1 d U
H10 H -0.1530 0.7450 0.9801 0.094 Uiso 1 1 calc R
C11 C 0.1503(19) 0.869(2) 0.6526(18) 0.104 Uani 1 1 d U
C12 C 0.083(2) 0.8731(18) 0.6833(15) 0.104 Uani 1 1 d DU
C13 C 0.0947(18) 0.9390(16) 0.7642(14) 0.104 Uani 1 1 d DU
H13 H 0.1539 0.9739 0.7860 0.125 Uiso 1 1 calc R
C14 C 0.070(2) 0.895(2) 0.8148(17) 0.122 Uani 1 1 d DU
H14A H 0.0945 0.9364 0.8678 0.184 Uiso 1 1 calc R
H14B H 0.0883 0.8482 0.8035 0.184 Uiso 1 1 calc R
H14C H 0.0109 0.8725 0.8044 0.184 Uiso 1 1 calc R
C15 C 0.0534(17) 1.0017(17) 0.7625(18) 0.107 Uani 1 1 d D
H15A H 0.0558 1.0092 0.7174 0.160 Uiso 1 1 calc R
H15B H 0.0817 1.0567 0.8072 0.160 Uiso 1 1 calc R
H15C H -0.0031 0.9781 0.7618 0.160 Uiso 1 1 calc R
C16 C 0.1407(16) 0.8230(19) 0.5742(17) 0.104 Uani 1 1 d DU
C18 C 0.5080(17) 0.7675(16) 1.2353(15) 0.082 Uani 1 1 d U
C19 C 0.4637(13) 0.7563(16) 1.2872(15) 0.082 Uani 1 1 d DU
C20 C 0.3700(13) 0.7118(13) 1.2580(14) 0.082 Uani 1 1 d DU
H20 H 0.3588 0.7011 1.2045 0.098 Uiso 1 1 calc R
C21 C 0.5936(16) 0.8015(17) 1.2574(14) 0.082 Uani 1 1 d DU
C22 C 0.6405(13) 0.8027(13) 1.1974(12) 0.082 Uani 1 1 d DU
H22 H 0.6176 0.8263 1.1672 0.098 Uiso 1 1 calc R
C23 C 0.6296(16) 0.7094(13) 1.1432(13) 0.082 Uani 1 1 d DU
H23A H 0.6606 0.7107 1.1071 0.123 Uiso 1 1 calc R
H23B H 0.5724 0.6751 1.1162 0.123 Uiso 1 1 calc R
H23C H 0.6490 0.6845 1.1726 0.123 Uiso 1 1 calc R
C24 C 0.6350(17) 0.8252(16) 1.3344(14) 0.082 Uani 1 1 d U
H24 H 0.6921 0.8466 1.3508 0.098 Uiso 1 1 calc R
C25 C 0.5926(16) 0.8167(16) 1.3798(15) 0.082 Uani 1 1 d U
H25 H 0.6201 0.8353 1.4305 0.098 Uiso 1 1 calc R
C27 C 0.2222(17) 0.4182(17) 0.8456(17) 0.086 Uani 1 1 d U
C28 C 0.1712(17) 0.3389(17) 0.7774(13) 0.086 Uani 1 1 d DU
C29 C 0.1609(14) 0.3353(16) 0.6986(12) 0.086 Uani 1 1 d DU
H29 H 0.1913 0.3940 0.7062 0.104 Uiso 1 1 calc R
C30 C 0.1954(16) 0.2749(15) 0.6444(13) 0.086 Uani 1 1 d DU
H30A H 0.2068 0.2921 0.6057 0.130 Uiso 1 1 calc R
H30B H 0.1557 0.2163 0.6206 0.130 Uiso 1 1 calc R
H30C H 0.2453 0.2786 0.6733 0.130 Uiso 1 1 calc R
C31 C 0.1367(17) 0.2648(17) 0.7849(16) 0.086 Uani 1 1 d U
H31 H 0.1060 0.2113 0.7425 0.104 Uiso 1 1 calc R
C32 C 0.1498(16) 0.2740(17) 0.8568(16) 0.086 Uani 1 1 d U
H32 H 0.1225 0.2258 0.8630 0.104 Uiso 1 1 calc R
C33 C 0.1986(17) 0.3462(16) 0.9198(15) 0.086 Uani 1 1 d U
H33A H 0.2403 0.3334 0.9441 0.104 Uiso 1 1 calc R
H33B H 0.1657 0.3606 0.9547 0.104 Uiso 1 1 calc R
C34 C 0.2403(16) 0.4232(15) 0.9115(14) 0.086 Uani 1 1 d DU
C35 C 0.2898(14) 0.5071(15) 0.9829(12) 0.086 Uani 1 1 d DU
H35 H 0.3147 0.5520 0.9680 0.104 Uiso 1 1 calc R
C36 C 0.3564(15) 0.5022(16) 1.0331(14) 0.086 Uani 1 1 d DU
H36A H 0.3689 0.5454 1.0850 0.130 Uiso 1 1 calc R
H36B H 0.4049 0.5122 1.0157 0.130 Uiso 1 1 calc R
H36C H 0.3384 0.4458 1.0307 0.130 Uiso 1 1 calc R
C37 C 0.2353(15) 0.5367(16) 1.0350(14) 0.086 Uani 1 1 d DU
H37A H 0.2309 0.5095 1.0678 0.130 Uiso 1 1 calc R
H37B H 0.1814 0.5204 1.0036 0.130 Uiso 1 1 calc R
H37C H 0.2600 0.5985 1.0656 0.130 Uiso 1 1 calc R
C38 C 0.2129(16) 0.8146(14) 0.5449(15) 0.104 Uani 1 1 d DU
H38 H 0.2557 0.8226 0.5867 0.125 Uiso 1 1 calc R
C41 C -0.2057(16) 0.6424(17) 0.8732(14) 0.084 Uani 1 1 d U
H41 H -0.2564 0.6224 0.8818 0.101 Uiso 1 1 calc R
C42 C -0.108(2) 0.585(2) 0.7101(15) 0.151 Uani 1 1 d DU
H42 H -0.0484 0.6075 0.7172 0.181 Uiso 1 1 calc R
C43 C 0.2045(18) 1.0120(17) 1.2976(18) 0.102 Uani 1 1 d DU
C44 C 0.1736(14) 0.9167(17) 1.2780(17) 0.102 Uani 1 1 d DU
H44 H 0.1691 0.8886 1.2232 0.123 Uiso 1 1 calc R
C45 C 0.2483(18) 1.192(2) 1.3470(17) 0.102 Uani 1 1 d U
H45 H 0.2595 1.2513 1.3661 0.123 Uiso 1 1 calc R
C46 C 0.002(2) 0.8213(19) 0.6321(18) 0.104 Uani 1 1 d U
H46 H -0.0439 0.8272 0.6483 0.125 Uiso 1 1 calc R
C47 C 0.7321(13) 0.8601(15) 1.2369(14) 0.082 Uani 1 1 d DU
H47A H 0.7610 0.8578 1.1987 0.123 Uiso 1 1 calc R
H47B H 0.7543 0.8396 1.2692 0.123 Uiso 1 1 calc R
H47C H 0.7384 0.9187 1.2674 0.123 Uiso 1 1 calc R
C48 C 0.5086(16) 0.7814(16) 1.3577(15) 0.082 Uani 1 1 d U
H48 H 0.4814 0.7744 1.3932 0.098 Uiso 1 1 calc R
C51 C 0.3063(17) 1.2664(15) 1.2396(16) 0.102 Uani 1 1 d DU
H51A H 0.3176 1.2790 1.1984 0.153 Uiso 1 1 calc R
H51B H 0.3572 1.2804 1.2745 0.153 Uiso 1 1 calc R
H51C H 0.2776 1.3003 1.2662 0.153 Uiso 1 1 calc R
C52 C 0.2341(18) 1.150(2) 1.3927(18) 0.102 Uani 1 1 d U
H52 H 0.2411 1.1851 1.4442 0.123 Uiso 1 1 calc R
C53 C 0.2118(18) 1.067(2) 1.3709(18) 0.102 Uani 1 1 d U
H53 H 0.2011 1.0452 1.4056 0.123 Uiso 1 1 calc R
C54 C -0.007(2) 0.769(2) 0.5660(18) 0.104 Uani 1 1 d U
H54 H -0.0603 0.7307 0.5364 0.125 Uiso 1 1 calc R
C55 C 0.3344(15) 0.6197(13) 1.2505(14) 0.082 Uani 1 1 d DU
H55A H 0.2755 0.5995 1.2384 0.123 Uiso 1 1 calc R
H55B H 0.3559 0.6208 1.2980 0.123 Uiso 1 1 calc R
H55C H 0.3496 0.5815 1.2103 0.123 Uiso 1 1 calc R
C59 C 0.0686(13) 0.3093(16) 0.6592(14) 0.086 Uani 1 1 d DU
H59A H 0.0566 0.2745 0.6049 0.130 Uiso 1 1 calc R
H59B H 0.0582 0.3607 0.6687 0.130 Uiso 1 1 calc R
H59C H 0.0342 0.2768 0.6796 0.130 Uiso 1 1 calc R
C60 C -0.143(2) 0.618(2) 0.659(2) 0.151 Uani 1 1 d DU
H60A H -0.1416 0.5858 0.6072 0.227 Uiso 1 1 calc R
H60B H -0.1108 0.6781 0.6773 0.227 Uiso 1 1 calc R
H60C H -0.1990 0.6094 0.6588 0.227 Uiso 1 1 calc R
C61 C -0.135(2) 0.486(2) 0.673(2) 0.151 Uani 1 1 d DU
H61A H -0.1824 0.4595 0.6294 0.227 Uiso 1 1 calc R
H61B H -0.1499 0.4660 0.7098 0.227 Uiso 1 1 calc R
H61C H -0.0913 0.4705 0.6574 0.227 Uiso 1 1 calc R
C62 C 0.2425(17) 0.8914(16) 0.5299(16) 0.104 Uani 1 1 d DU
H62A H 0.2855 0.8886 0.5055 0.156 Uiso 1 1 calc R
H62B H 0.2632 0.9437 0.5776 0.156 Uiso 1 1 calc R
H62C H 0.1976 0.8911 0.4971 0.156 Uiso 1 1 calc R
C63 C 0.472(2) 0.7152(19) 0.566(2) 0.156 Uani 1 1 d DU
H63 H 0.4942 0.7563 0.6206 0.187 Uiso 1 1 calc R
C64 C 0.4575(19) 0.531(2) 0.6985(16) 0.156 Uani 1 1 d DU
H64 H 0.4667 0.5861 0.7418 0.187 Uiso 1 1 calc R
C65 C 0.529(2) 0.502(2) 0.707(2) 0.156 Uani 1 1 d DU
H65A H 0.5259 0.4782 0.7421 0.234 Uiso 1 1 calc R
H65B H 0.5805 0.5514 0.7260 0.234 Uiso 1 1 calc R
H65C H 0.5266 0.4593 0.6579 0.234 Uiso 1 1 calc R
C66 C 0.3323(15) 0.7772(15) 1.2936(14) 0.082 Uani 1 1 d DU
H66A H 0.2821 0.7631 1.2578 0.123 Uiso 1 1 calc R
H66B H 0.3703 0.8342 1.3064 0.123 Uiso 1 1 calc R
H66C H 0.3208 0.7757 1.3392 0.123 Uiso 1 1 calc R
C67 C -0.003(2) 0.908(2) 0.996(2) 0.151 Uani 1 1 d DU
H67A H 0.0490 0.9497 1.0016 0.227 Uiso 1 1 calc R
H67B H -0.0218 0.9323 1.0401 0.227 Uiso 1 1 calc R
H67C H -0.0426 0.8954 0.9508 0.227 Uiso 1 1 calc R
C70 C 0.012(2) 0.817(2) 1.0635(18) 0.151 Uani 1 1 d DU
H70A H 0.0519 0.8697 1.1051 0.227 Uiso 1 1 calc R
H70B H 0.0278 0.7697 1.0587 0.227 Uiso 1 1 calc R
H70C H -0.0409 0.8063 1.0733 0.227 Uiso 1 1 calc R
C71 C 0.0865(14) 0.8777(18) 1.2799(16) 0.102 Uani 1 1 d DU
H71A H 0.0579 0.8224 1.2355 0.153 Uiso 1 1 calc R
H71B H 0.0588 0.9154 1.2802 0.153 Uiso 1 1 calc R
H71C H 0.0872 0.8703 1.3253 0.153 Uiso 1 1 calc R
C72 C 0.2459(15) 0.9028(18) 1.3136(16) 0.102 Uani 1 1 d DU
H72A H 0.2522 0.8539 1.2758 0.153 Uiso 1 1 calc R
H72B H 0.2357 0.8922 1.3560 0.153 Uiso 1 1 calc R
H72C H 0.2953 0.9535 1.3313 0.153 Uiso 1 1 calc R
C73 C 0.1857(18) 0.7222(16) 0.4796(14) 0.104 Uani 1 1 d DU
H73A H 0.2326 0.7142 0.4634 0.156 Uiso 1 1 calc R
H73B H 0.1453 0.7137 0.4372 0.156 Uiso 1 1 calc R
H73C H 0.1624 0.6809 0.4974 0.156 Uiso 1 1 calc R
C74 C 0.397(2) 0.733(2) 0.539(2) 0.156 Uani 1 1 d DU
H74A H 0.3552 0.6802 0.4994 0.234 Uiso 1 1 calc R
H74B H 0.4144 0.7737 0.5187 0.234 Uiso 1 1 calc R
H74C H 0.3766 0.7572 0.5811 0.234 Uiso 1 1 calc R
C77 C 0.0508(18) 0.7611(19) 0.5337(17) 0.104 Uani 1 1 d U
H77A H 0.0360 0.7638 0.4861 0.125 Uiso 1 1 calc R
H77B H 0.0487 0.7031 0.5198 0.125 Uiso 1 1 calc R
C78 C 0.540(2) 0.742(2) 0.530(2) 0.156 Uani 1 1 d DU
H78A H 0.5711 0.7069 0.5245 0.234 Uiso 1 1 calc R
H78B H 0.5753 0.8020 0.5622 0.234 Uiso 1 1 calc R
H78C H 0.5154 0.7350 0.4803 0.234 Uiso 1 1 calc R
C80 C 0.377(2) 0.457(2) 0.686(2) 0.156 Uani 1 1 d DU
H80A H 0.3454 0.4811 0.7183 0.234 Uiso 1 1 calc R
H80B H 0.3895 0.4160 0.6989 0.234 Uiso 1 1 calc R
H80C H 0.3447 0.4286 0.6334 0.234 Uiso 1 1 calc R
C81 C 0.7395(12) 0.885(2) 1.0121(19) 0.144 Uani 1 1 d DU
H81A H 0.7563 0.8689 0.9660 0.216 Uiso 1 1 calc R
H81B H 0.7544 0.8567 1.0398 0.216 Uiso 1 1 calc R
H81C H 0.7665 0.9470 1.0434 0.216 Uiso 1 1 calc R
C146 C 0.4014(17) 0.554(2) 0.4914(15) 0.156 Uani 1 1 d GU
H146 H 0.3909 0.5624 0.4482 0.187 Uiso 1 1 calc R
C56 C 0.4405(17) 0.6253(14) 0.563(2) 0.156 Uani 1 1 d GDU
C26 C 0.4562(16) 0.6131(17) 0.6277(13) 0.156 Uani 1 1 d GU
C40 C 0.4328(17) 0.530(2) 0.6203(14) 0.156 Uani 1 1 d GDU
C145 C 0.3936(17) 0.4586(14) 0.5484(19) 0.156 Uani 1 1 d GU
H145 H 0.3779 0.4028 0.5434 0.187 Uiso 1 1 calc R
C147 C 0.3779(15) 0.4708(17) 0.4839(12) 0.156 Uani 1 1 d GU
H147 H 0.3518 0.4233 0.4358 0.187 Uiso 1 1 calc R

loop_
_atom_site_aniso_label
_atom_site_aniso_U_11
_atom_site_aniso_U_22
_atom_site_aniso_U_33
_atom_site_aniso_U_23
_atom_site_aniso_U_13
_atom_site_aniso_U_12
Bi1 0.027 0.037 0.028 0.014 0.003 0.008
Bi2 0.028 0.038 0.029 0.014 0.005 0.009
Bi3 0.027 0.034 0.036 0.013 0.002 0.008
Bi4 0.030 0.036 0.034 0.010 0.001 0.008
Bi5 0.024 0.035 0.033 0.013 0.004 0.008
Bi6 0.032 0.045 0.045 0.023 0.008 0.007
Bi7 0.035 0.042 0.029 0.015 0.007 0.011
P1 0.033 0.053 0.038 0.021 0.010 0.016
P2 0.041 0.043 0.042 0.028 0.014 0.013
P3 0.041 0.040 0.025 0.009 0.002 0.016
P4 0.032 0.033 0.072 0.015 -0.009 0.008
P5 0.024 0.049 0.104 0.035 0.008 0.011
P6 0.032 0.046 0.028 0.012 0.000 0.014
O1 0.050 0.053 0.054 0.024 0.014 0.020
O2 0.050 0.053 0.054 0.024 0.014 0.020
O6 0.050 0.053 0.054 0.024 0.014 0.020
O7 0.050 0.053 0.054 0.024 0.014 0.020
O8 0.050 0.053 0.054 0.024 0.014 0.020
O9 0.050 0.053 0.054 0.024 0.014 0.020
O10 0.050 0.053 0.054 0.024 0.014 0.020
O11 0.050 0.053 0.054 0.024 0.014 0.020
O12 0.050 0.053 0.054 0.024 0.014 0.020
O14 0.050 0.053 0.054 0.024 0.014 0.020
O15 0.050 0.053 0.054 0.024 0.014 0.020
O16 0.050 0.053 0.054 0.024 0.014 0.020
O17 0.050 0.053 0.054 0.024 0.014 0.020
O18 0.050 0.053 0.054 0.024 0.014 0.020
O19 0.050 0.053 0.054 0.024 0.014 0.020
O20 0.050 0.053 0.054 0.024 0.014 0.020
O21 0.050 0.053 0.054 0.024 0.014 0.020
O22 0.050 0.053 0.054 0.024 0.014 0.020
O23 0.050 0.053 0.054 0.024 0.014 0.020
O24 0.050 0.053 0.054 0.024 0.014 0.020
O25 0.050 0.053 0.054 0.024 0.014 0.020
O28 0.073 0.026 0.040 0.010 0.001 0.015
O29 0.035 0.039 0.031 0.019 0.006 0.004
O30 0.032 0.025 0.027 -0.004 0.009 -0.009
O31 0.057 0.090 0.044 0.037 0.019 0.036
O32 0.040 0.030 0.050 0.026 0.012 0.011
O33 0.029 0.028 0.025 0.014 0.009 0.005
O34 0.011 0.026 0.011 0.000 -0.001 0.002
O36 0.025 0.069 0.031 0.026 0.010 0.008
O37 0.029 0.050 0.030 0.005 0.009 0.013
C1 0.093 0.107 0.105 0.044 0.032 0.042
C2 0.093 0.107 0.105 0.044 0.032 0.042
C3 0.093 0.107 0.105 0.044 0.032 0.042
C4 0.093 0.107 0.105 0.044 0.032 0.042
C5 0.037 0.048 0.050 0.011 0.015 0.025
C6 0.048 0.059 0.066 0.037 0.015 0.019
C7 0.061 0.071 0.071 0.034 0.013 0.027
C8 0.047 0.073 0.068 0.033 0.013 0.023
C9 0.146 0.150 0.147 0.064 0.036 0.053
C10 0.073 0.084 0.071 0.038 0.024 0.017
C11 0.099 0.105 0.106 0.040 0.024 0.049
C12 0.099 0.105 0.106 0.040 0.024 0.049
C13 0.099 0.105 0.106 0.040 0.024 0.049
C14 0.146 0.114 0.130 0.070 0.065 0.052
C15 0.107 0.086 0.162 0.058 0.065 0.068
C16 0.099 0.105 0.106 0.040 0.024 0.049
C18 0.080 0.082 0.083 0.038 0.021 0.031
C19 0.080 0.082 0.083 0.038 0.021 0.031
C20 0.080 0.082 0.083 0.038 0.021 0.031
C21 0.080 0.082 0.083 0.038 0.021 0.031
C22 0.080 0.082 0.083 0.038 0.021 0.031
C23 0.080 0.082 0.083 0.038 0.021 0.031
C24 0.080 0.082 0.083 0.038 0.021 0.031
C25 0.080 0.082 0.083 0.038 0.021 0.031
C27 0.087 0.079 0.094 0.037 0.026 0.036
C28 0.087 0.079 0.094 0.037 0.026 0.036
C29 0.087 0.079 0.094 0.037 0.026 0.036
C30 0.087 0.079 0.094 0.037 0.026 0.036
C31 0.087 0.079 0.094 0.037 0.026 0.036
C32 0.087 0.079 0.094 0.037 0.026 0.036
C33 0.087 0.079 0.094 0.037 0.026 0.036
C34 0.087 0.079 0.094 0.037 0.026 0.036
C35 0.087 0.079 0.094 0.037 0.026 0.036
C36 0.087 0.079 0.094 0.037 0.026 0.036
C37 0.087 0.079 0.094 0.037 0.026 0.036
C38 0.099 0.105 0.106 0.040 0.024 0.049
C41 0.069 0.096 0.083 0.043 0.030 0.021
C42 0.146 0.150 0.147 0.064 0.036 0.053
C43 0.093 0.107 0.105 0.044 0.032 0.042
C44 0.093 0.107 0.105 0.044 0.032 0.042
C45 0.093 0.107 0.105 0.044 0.032 0.042
C46 0.099 0.105 0.106 0.040 0.024 0.049
C47 0.080 0.082 0.083 0.038 0.021 0.031
C48 0.080 0.082 0.083 0.038 0.021 0.031
C51 0.093 0.107 0.105 0.044 0.032 0.042
C52 0.093 0.107 0.105 0.044 0.032 0.042
C53 0.093 0.107 0.105 0.044 0.032 0.042
C54 0.099 0.105 0.106 0.040 0.024 0.049
C55 0.080 0.082 0.083 0.038 0.021 0.031
C59 0.087 0.079 0.094 0.037 0.026 0.036
C60 0.146 0.150 0.147 0.064 0.036 0.053
C61 0.146 0.150 0.147 0.064 0.036 0.053
C62 0.099 0.105 0.106 0.040 0.024 0.049
C63 0.154 0.156 0.157 0.066 0.051 0.065
C64 0.154 0.156 0.157 0.066 0.051 0.065
C65 0.154 0.156 0.157 0.066 0.051 0.065
C66 0.080 0.082 0.083 0.038 0.021 0.031
C67 0.146 0.150 0.147 0.064 0.036 0.053
C70 0.146 0.150 0.147 0.064 0.036 0.053
C71 0.093 0.107 0.105 0.044 0.032 0.042
C72 0.093 0.107 0.105 0.044 0.032 0.042
C73 0.099 0.105 0.106 0.040 0.024 0.049
C74 0.154 0.156 0.157 0.066 0.051 0.065
C77 0.099 0.105 0.106 0.040 0.024 0.049
C78 0.154 0.156 0.157 0.066 0.051 0.065
C80 0.154 0.156 0.157 0.066 0.051 0.065
C81 0.084 0.178 0.150 0.043 0.018 0.075
C146 0.154 0.156 0.157 0.066 0.051 0.065
C56 0.154 0.156 0.157 0.066 0.051 0.065
C26 0.154 0.156 0.157 0.066 0.051 0.065
C40 0.154 0.156 0.157 0.066 0.051 0.065
C145 0.154 0.156 0.157 0.066 0.051 0.065
C147 0.154 0.156 0.157 0.066 0.051 0.065

loop_
_atom_type_symbol
_atom_type_description
_atom_type_scat_dispersion_real
_atom_type_scat_dispersion_imag
_atom_type_scat_source
C C 0.0034 0.0017 'International Tables Vol C Tables 4.2.6.8 and 6.1.1.4'
H H 0.0000 0.0000 'International Tables Vol C Tables 4.2.6.8 and 6.1.1.4'
O O 0.0114 0.0062 'International Tables Vol C Tables 4.2.6.8 and 6.1.1.4'
P P 0.1041 0.0961 'International Tables Vol C Tables 4.2.6.8 and 6.1.1.4'
Bi Bi -4.1521 10.6640 'International Tables Vol C Tables 4.2.6.8 and 6.1.1.4'

loop_
_geom_angle_atom_site_label_1
_geom_angle_atom_site_label_2
_geom_angle_atom_site_label_3
_geom_angle
_geom_angle_site_symmetry_1
_geom_angle_site_symmetry_3
O1 Bi1 O31 86.8(4) 2_677 .
O16 Bi1 O1 143.3(4) . 2_677
O16 Bi1 O31 88.8(4) . .
O29 Bi1 O1 70.8(4) . 2_677
O29 Bi1 O16 141.6(4) . .
O29 Bi1 O31 73.4(4) . .
O29 Bi1 O37 93.6(4) . .
O30 Bi1 O1 139.7(4) . 2_677
O30 Bi1 O16 72.1(4) . .
O30 Bi1 O29 70.2(4) . .
O30 Bi1 O31 72.9(4) . .
O30 Bi1 O37 92.1(4) . .
O37 Bi1 O1 99.9(4) . 2_677
O37 Bi1 O16 95.0(4) . .
O37 Bi1 O31 162.7(4) . .
O6 Bi2 Bi7 91.0(3) . 2_677
O6 Bi2 O31 82.9(4) . .
O29 Bi2 Bi7 120.4(3) . 2_677
O29 Bi2 O6 138.7(4) . .
O29 Bi2 O30 71.2(4) . .
O29 Bi2 O31 73.7(4) . .
O29 Bi2 O32 71.1(4) . .
O29 Bi2 O37 92.9(4) . 2_677
O30 Bi2 Bi7 120.9(3) . 2_677
O30 Bi2 O6 69.5(4) . .
O30 Bi2 O31 72.9(4) . .
O30 Bi2 O32 140.5(4) . .
O31 Bi2 Bi7 161.9(3) . 2_677
O32 Bi2 Bi7 88.6(2) . 2_677
O32 Bi2 O6 141.2(4) . .
O32 Bi2 O31 85.6(4) . .
O37 Bi2 Bi7 33.2(3) 2_677 2_677
O37 Bi2 O6 103.7(4) 2_677 .
O37 Bi2 O30 96.3(4) 2_677 .
O37 Bi2 O31 164.8(4) 2_677 .
O37 Bi2 O32 96.9(4) 2_677 .
O6 Bi3 O10 131.9(4) . .
O16 Bi3 O6 119.2(4) . .
O16 Bi3 O10 91.0(4) . .
O30 Bi3 O6 71.7(4) . .
O30 Bi3 O10 156.3(4) . .
O30 Bi3 O16 73.0(4) . .
O30 Bi3 O33 89.8(4) . .
O30 Bi3 O34 89.0(4) . .
O33 Bi3 O6 148.1(4) . .
O33 Bi3 O10 69.3(4) . .
O33 Bi3 O16 77.3(4) . .
O34 Bi3 O6 79.6(4) . .
O34 Bi3 O10 95.5(4) . .
O34 Bi3 O16 146.2(4) . .
O34 Bi3 O33 74.2(4) . .
O2 Bi4 O8 89.8(4) . .
O2 Bi4 O9 163.8(5) . .
O7 Bi4 O2 86.8(5) . .
O7 Bi4 O8 164.9(5) . .
O7 Bi4 O9 85.5(4) . .
O8 Bi4 O9 93.9(4) . .
O34 Bi4 O2 86.4(4) . .
O34 Bi4 O7 87.4(4) . .
O34 Bi4 O8 77.7(4) . .
O34 Bi4 O9 79.0(4) . .
O1 Bi5 O12 135.7(4) . .
O1 Bi5 O32 119.4(4) . 2_677
O29 Bi5 O1 72.8(4) 2_677 .
O29 Bi5 O12 150.5(4) 2_677 .
O29 Bi5 O32 71.0(4) 2_677 2_677
O29 Bi5 O33 88.9(4) 2_677 .
O29 Bi5 O34 90.5(4) 2_677 .
O32 Bi5 O12 84.8(4) 2_677 .
O33 Bi5 O1 147.9(4) . .
O33 Bi5 O12 68.7(4) . .
O33 Bi5 O32 76.6(3) . 2_677
O34 Bi5 O1 79.7(4) . .
O34 Bi5 O12 101.0(4) . .
O34 Bi5 O32 145.6(3) . 2_677
O34 Bi5 O33 74.2(4) . .
O12 Bi6 O10 88.5(4) . .
O14 Bi6 O10 163.5(5) . .
O14 Bi6 O12 87.4(5) . .
O14 Bi6 O18 87.0(5) . .
O18 Bi6 O10 92.5(4) . .
O18 Bi6 O12 163.2(5) . .
O33 Bi6 O10 77.0(4) . .
O33 Bi6 O12 78.1(4) . .
O33 Bi6 O14 86.6(4) . .
O33 Bi6 O18 85.8(4) . .
O15 Bi7 Bi2 58.3(3) . 2_677
O15 Bi7 O28 81.8(5) . .
O17 Bi7 Bi2 110.3(3) . 2_677
O17 Bi7 O15 95.7(5) . .
O17 Bi7 O28 161.9(4) . .
O17 Bi7 O36 83.2(5) . .
O28 Bi7 Bi2 53.3(3) . 2_677
O36 Bi7 Bi2 107.5(3) . 2_677
O36 Bi7 O15 164.5(4) . .
O36 Bi7 O28 94.4(5) . .
O37 Bi7 Bi2 34.1(3) . 2_677
O37 Bi7 O15 80.9(4) . .
O37 Bi7 O17 84.0(5) . .
O37 Bi7 O28 77.9(4) . .
O37 Bi7 O36 83.5(4) . .
O14 P1 O22 103.9(7) . .
O14 P1 O32 110.8(7) . 2_677
O15 P1 O14 114.6(8) . .
O15 P1 O22 106.8(7) . .
O15 P1 O32 111.3(7) . 2_677
O32 P1 O22 109.0(7) 2_677 .
O16 P2 O17 112.9(7) . .
O16 P2 O18 113.2(8) . .
O16 P2 O19 106.6(8) . .
O17 P2 O19 105.8(7) . .
O18 P2 O17 113.6(7) . .
O18 P2 O19 103.7(7) . .
O6 P3 O7 115.4(8) . .
O6 P3 O21 105.6(7) . .
O6 P3 O28 108.7(7) . 2_677
O7 P3 O21 106.1(7) . .
O28 P3 O7 114.3(8) 2_677 .
O28 P3 O21 105.9(7) 2_677 .
O9 P4 O11 113.0(8) . .
O9 P4 O20 101.2(8) . .
O10 P4 O9 109.6(8) . .
O10 P4 O11 116.0(8) . .
O10 P4 O20 108.5(8) . .
O11 P4 O20 107.5(7) . .
O8 P5 O12 109.3(7) . .
O8 P5 O23 102.0(8) . .
O8 P5 O24 116.8(8) . .
O12 P5 O23 108.3(8) . .
O24 P5 O12 111.0(8) . .
O24 P5 O23 108.8(7) . .
O1 P6 O25 108.3(7) . .
O1 P6 O36 110.8(7) . 2_677
O2 P6 O1 113.5(8) . .
O2 P6 O25 106.0(7) . .
O2 P6 O36 116.5(8) . 2_677
O36 P6 O25 100.5(7) 2_677 .
Bi5 O1 Bi1 94.4(4) . 2_677
P6 O1 Bi1 106.9(7) . 2_677
P6 O1 Bi5 132.2(7) . .
P6 O2 Bi4 138.3(8) . .
Bi3 O6 Bi2 92.8(4) . .
P3 O6 Bi2 103.0(6) . .
P3 O6 Bi3 129.5(7) . .
P3 O7 Bi4 136.5(8) . .
P5 O8 Bi4 144.8(8) . .
P4 O9 Bi4 131.1(8) . .
Bi6 O10 Bi3 91.5(4) . .
P4 O10 Bi3 100.2(6) . .
P4 O10 Bi6 150.2(8) . .
Bi6 O12 Bi5 94.3(4) . .
P5 O12 Bi5 99.3(6) . .
P5 O12 Bi6 137.4(8) . .
P1 O14 Bi6 138.2(8) . .
P1 O15 Bi7 153.5(8) . .
Bi3 O16 Bi1 93.3(4) . .
P2 O16 Bi1 109.9(7) . .
P2 O16 Bi3 133.1(8) . .
P2 O17 Bi7 149.8(8) . .
P2 O18 Bi6 137.3(8) . .
C18 O19 P2 128.1(14) . .
C27 O20 P4 121.5(14) . .
C26 O21 P3 126.4(16) . .
C1 O22 P1 126.9(16) . .
C5 O23 P5 124.8(12) . .
C11 O25 P6 122.8(15) . .
P3 O28 Bi7 160.1(9) 2_677 .
Bi2 O29 Bi1 102.2(4) . .
Bi2 O29 Bi5 123.3(5) . 2_677
Bi5 O29 Bi1 122.0(5) 2_677 .
Bi2 O30 Bi1 102.1(4) . .
Bi3 O30 Bi1 121.5(5) . .
Bi3 O30 Bi2 125.6(5) . .
Bi1 O31 Bi2 76.4(4) . .
C81 O31 Bi1 124.4(16) . .
C81 O31 Bi2 121.0(17) . .
Bi2 O32 Bi5 94.5(4) . 2_677
P1 O32 Bi2 107.9(6) 2_677 .
P1 O32 Bi5 134.3(6) 2_677 2_677
Bi3 O33 Bi5 104.2(4) . .
Bi6 O33 Bi3 117.6(5) . .
Bi6 O33 Bi5 116.7(5) . .
Bi4 O34 Bi3 118.3(4) . .
Bi4 O34 Bi5 118.5(4) . .
Bi5 O34 Bi3 105.6(4) . .
P6 O36 Bi7 151.6(8) 2_677 .
Bi2 O37 Bi1 135.7(5) 2_677 .
Bi7 O37 Bi1 111.2(5) . .
Bi7 O37 Bi2 112.7(5) . 2_677
O22 C1 C43 111(3) . .
C2 C1 O22 120(3) . .
C2 C1 C43 129(3) . .
C1 C2 C3 119(3) . .
C1 C2 C45 114(3) . .
C45 C2 C3 127(3) . .
C2 C3 H3 109.6 . .
C2 C3 C51 113(2) . .
C4 C3 C2 108(2) . .
C4 C3 H3 109.6 . .
C4 C3 C51 108(2) . .
C51 C3 H3 109.6 . .
C3 C4 H4A 109.5 . .
C3 C4 H4B 109.5 . .
C3 C4 H4C 109.5 . .
H4A C4 H4B 109.5 . .
H4A C4 H4C 109.5 . .
H4B C4 H4C 109.5 . .
O23 C5 C6 116.2(16) . .
O23 C5 C8 119.2(17) . .
C8 C5 C6 124.5(18) . .
C5 C6 C7 117.8(19) . .
C5 C6 C42 123(2) . .
C7 C6 C42 119(2) . .
C6 C7 H7 121.7 . .
C41 C7 C6 117(2) . .
C41 C7 H7 121.7 . .
C5 C8 C9 122(2) . .
C5 C8 C10 117(2) . .
C10 C8 C9 120(2) . .
C8 C9 H9 107.5 . .
C67 C9 C8 114(3) . .
C67 C9 H9 107.5 . .
C70 C9 C8 107(3) . .
C70 C9 H9 107.5 . .
C70 C9 C67 113(3) . .
C8 C10 H10 120.9 . .
C41 C10 C8 118(2) . .
C41 C10 H10 120.9 . .
O25 C11 C12 120(3) . .
C16 C11 O25 116(3) . .
C16 C11 C12 123(3) . .
C11 C12 C13 122(3) . .
C11 C12 C46 118(3) . .
C46 C12 C13 120(3) . .
C12 C13 H13 106.4 . .
C12 C13 C14 111(2) . .
C12 C13 C15 110(2) . .
C14 C13 H13 106.4 . .
C15 C13 H13 106.4 . .
C15 C13 C14 116(2) . .
C13 C14 H14A 109.5 . .
C13 C14 H14B 109.5 . .
C13 C14 H14C 109.5 . .
H14A C14 H14B 109.5 . .
H14A C14 H14C 109.5 . .
H14B C14 H14C 109.5 . .
C13 C15 H15A 109.5 . .
C13 C15 H15B 109.5 . .
C13 C15 H15C 109.5 . .
H15A C15 H15B 109.5 . .
H15A C15 H15C 109.5 . .
H15B C15 H15C 109.5 . .
C11 C16 C38 121(3) . .
C11 C16 C77 109(2) . .
C38 C16 C77 126(3) . .
O19 C18 C19 122(2) . .
O19 C18 C21 118(2) . .
C21 C18 C19 121(2) . .
C18 C19 C20 118(2) . .
C48 C19 C18 116(2) . .
C48 C19 C20 125(2) . .
C19 C20 H20 102.8 . .
C19 C20 C55 114.8(19) . .
C55 C20 H20 102.8 . .
C66 C20 C19 109.5(19) . .
C66 C20 H20 102.8 . .
C66 C20 C55 121(2) . .
C18 C21 C22 120(2) . .
C18 C21 C24 118(2) . .
C24 C21 C22 122(2) . .
C21 C22 H22 108.8 . .
C21 C22 C23 109.7(19) . .
C23 C22 H22 108.8 . .
C47 C22 C21 110(2) . .
C47 C22 H22 108.8 . .
C47 C22 C23 110.2(19) . .
C22 C23 H23A 109.5 . .
C22 C23 H23B 109.5 . .
C22 C23 H23C 109.5 . .
H23A C23 H23B 109.5 . .
H23A C23 H23C 109.5 . .
H23B C23 H23C 109.5 . .
C21 C24 H24 120.4 . .
C25 C24 C21 119(3) . .
C25 C24 H24 120.4 . .
C24 C25 H25 118.5 . .
C24 C25 C48 123(3) . .
C48 C25 H25 118.5 . .
C28 C27 O20 115(2) . .
C34 C27 O20 120(3) . .
C34 C27 C28 124(3) . .
C27 C28 C29 121(2) . .
C31 C28 C27 118(2) . .
C31 C28 C29 121(2) . .
C28 C29 H29 107.2 . .
C28 C29 C30 114(2) . .
C28 C29 C59 111(2) . .
C30 C29 H29 107.2 . .
C30 C29 C59 109.7(19) . .
C59 C29 H29 107.2 . .
C29 C30 H30A 109.5 . .
C29 C30 H30B 109.5 . .
C29 C30 H30C 109.5 . .
H30A C30 H30B 109.5 . .
H30A C30 H30C 109.5 . .
H30B C30 H30C 109.5 . .
C28 C31 H31 121.8 . .
C32 C31 C28 116(3) . .
C32 C31 H31 121.8 . .
C31 C32 H32 117.2 . .
C33 C32 C31 126(3) . .
C33 C32 H32 117.2 . .
C32 C33 H33A 107.8 . .
C32 C33 H33B 107.8 . .
C32 C33 C34 118(2) . .
H33A C33 H33B 107.1 . .
C34 C33 H33A 107.8 . .
C34 C33 H33B 107.8 . .
C27 C34 C33 117(2) . .
C27 C34 C35 123(3) . .
C33 C34 C35 118(2) . .
C34 C35 H35 108.7 . .
C34 C35 C37 112(2) . .
C36 C35 C34 114(2) . .
C36 C35 H35 108.7 . .
C36 C35 C37 105.0(19) . .
C37 C35 H35 108.7 . .
C35 C36 H36A 109.5 . .
C35 C36 H36B 109.5 . .
C35 C36 H36C 109.5 . .
H36A C36 H36B 109.5 . .
H36A C36 H36C 109.5 . .
H36B C36 H36C 109.5 . .
C35 C37 H37A 109.5 . .
C35 C37 H37B 109.5 . .
C35 C37 H37C 109.5 . .
H37A C37 H37B 109.5 . .
H37A C37 H37C 109.5 . .
H37B C37 H37C 109.5 . .
C16 C38 H38 108.1 . .
C16 C38 C62 102.8(18) . .
C16 C38 C73 109(2) . .
C62 C38 H38 108.1 . .
C62 C38 C73 120(2) . .
C73 C38 H38 108.1 . .
C7 C41 C10 125(2) . .
C7 C41 H41 117.3 . .
C10 C41 H41 117.3 . .
C6 C42 H42 105.2 . .
C6 C42 C60 111(3) . .
C6 C42 C61 115(3) . .
C60 C42 H42 105.2 . .
C60 C42 C61 114(3) . .
C61 C42 H42 105.2 . .
C1 C43 C44 132(3) . .
C53 C43 C1 113(3) . .
C53 C43 C44 115(3) . .
C43 C44 H44 102.6 . .
C43 C44 C72 107(2) . .
C71 C44 C43 115(2) . .
C71 C44 H44 102.6 . .
C71 C44 C72 124(2) . .
C72 C44 H44 102.6 . .
C2 C45 H45 121.8 . .
C52 C45 C2 116(3) . .
C52 C45 H45 121.8 . .
C12 C46 H46 120.5 . .
C54 C46 C12 119(3) . .
C54 C46 H46 120.5 . .
C22 C47 H47A 109.5 . .
C22 C47 H47B 109.5 . .
C22 C47 H47C 109.5 . .
H47A C47 H47B 109.5 . .
H47A C47 H47C 109.5 . .
H47B C47 H47C 109.5 . .
C19 C48 C25 123(3) . .
C19 C48 H48 118.6 . .
C25 C48 H48 118.6 . .
C3 C51 H51A 109.5 . .
C3 C51 H51B 109.5 . .
C3 C51 H51C 109.5 . .
H51A C51 H51B 109.5 . .
H51A C51 H51C 109.5 . .
H51B C51 H51C 109.5 . .
C45 C52 H52 116.3 . .
C53 C52 C45 127(3) . .
C53 C52 H52 116.3 . .
C43 C53 H53 120.0 . .
C52 C53 C43 120(3) . .
C52 C53 H53 120.0 . .
C46 C54 H54 116.7 . .
C46 C54 C77 127(4) . .
C77 C54 H54 116.7 . .
C20 C55 H55A 109.5 . .
C20 C55 H55B 109.5 . .
C20 C55 H55C 109.5 . .
H55A C55 H55B 109.5 . .
H55A C55 H55C 109.5 . .
H55B C55 H55C 109.5 . .
C29 C59 H59A 109.5 . .
C29 C59 H59B 109.5 . .
C29 C59 H59C 109.5 . .
H59A C59 H59B 109.5 . .
H59A C59 H59C 109.5 . .
H59B C59 H59C 109.5 . .
C42 C60 H60A 109.5 . .
C42 C60 H60B 109.5 . .
C42 C60 H60C 109.5 . .
H60A C60 H60B 109.5 . .
H60A C60 H60C 109.5 . .
H60B C60 H60C 109.5 . .
C42 C61 H61A 109.5 . .
C42 C61 H61B 109.5 . .
C42 C61 H61C 109.5 . .
H61A C61 H61B 109.5 . .
H61A C61 H61C 109.5 . .
H61B C61 H61C 109.5 . .
C38 C62 H62A 109.5 . .
C38 C62 H62B 109.5 . .
C38 C62 H62C 109.5 . .
H62A C62 H62B 109.5 . .
H62A C62 H62C 109.5 . .
H62B C62 H62C 109.5 . .
C74 C63 H63 104.7 . .
C74 C63 C78 110(3) . .
C74 C63 C56 109(3) . .
C78 C63 H63 104.7 . .
C78 C63 C56 122(3) . .
C56 C63 H63 104.7 . .
C65 C64 H64 112.4 . .
C65 C64 C80 109(3) . .
C65 C64 C40 113(3) . .
C80 C64 H64 112.4 . .
C40 C64 H64 112.4 . .
C40 C64 C80 97(2) . .
C64 C65 H65A 109.5 . .
C64 C65 H65B 109.5 . .
C64 C65 H65C 109.5 . .
H65A C65 H65B 109.5 . .
H65A C65 H65C 109.5 . .
H65B C65 H65C 109.5 . .
C20 C66 H66A 109.5 . .
C20 C66 H66B 109.5 . .
C20 C66 H66C 109.5 . .
H66A C66 H66B 109.5 . .
H66A C66 H66C 109.5 . .
H66B C66 H66C 109.5 . .
C9 C67 H67A 109.5 . .
C9 C67 H67B 109.5 . .
C9 C67 H67C 109.5 . .
H67A C67 H67B 109.5 . .
H67A C67 H67C 109.5 . .
H67B C67 H67C 109.5 . .
C9 C70 H70A 109.5 . .
C9 C70 H70B 109.5 . .
C9 C70 H70C 109.5 . .
H70A C70 H70B 109.5 . .
H70A C70 H70C 109.5 . .
H70B C70 H70C 109.5 . .
C44 C71 H71A 109.5 . .
C44 C71 H71B 109.5 . .
C44 C71 H71C 109.5 . .
H71A C71 H71B 109.5 . .
H71A C71 H71C 109.5 . .
H71B C71 H71C 109.5 . .
C44 C72 H72A 109.5 . .
C44 C72 H72B 109.5 . .
C44 C72 H72C 109.5 . .
H72A C72 H72B 109.5 . .
H72A C72 H72C 109.5 . .
H72B C72 H72C 109.5 . .
C38 C73 H73A 109.5 . .
C38 C73 H73B 109.5 . .
C38 C73 H73C 109.5 . .
H73A C73 H73B 109.5 . .
H73A C73 H73C 109.5 . .
H73B C73 H73C 109.5 . .
C63 C74 H74A 109.5 . .
C63 C74 H74B 109.5 . .
C63 C74 H74C 109.5 . .
H74A C74 H74B 109.5 . .
H74A C74 H74C 109.5 . .
H74B C74 H74C 109.5 . .
C16 C77 H77A 106.9 . .
C16 C77 H77B 106.9 . .
C54 C77 C16 122(3) . .
C54 C77 H77A 106.9 . .
C54 C77 H77B 106.9 . .
H77A C77 H77B 106.7 . .
C63 C78 H78A 109.5 . .
C63 C78 H78B 109.5 . .
C63 C78 H78C 109.5 . .
H78A C78 H78B 109.5 . .
H78A C78 H78C 109.5 . .
H78B C78 H78C 109.5 . .
C64 C80 H80A 109.5 . .
C64 C80 H80B 109.5 . .
C64 C80 H80C 109.5 . .
H80A C80 H80B 109.5 . .
H80A C80 H80C 109.5 . .
H80B C80 H80C 109.5 . .
O31 C81 H81A 109.5 . .
O31 C81 H81B 109.5 . .
O31 C81 H81C 109.5 . .
H81A C81 H81B 109.5 . .
H81A C81 H81C 109.5 . .
H81B C81 H81C 109.5 . .
C56 C146 H146 120.0 . .
C56 C146 C147 120.0 . .
C147 C146 H146 120.0 . .
C146 C56 C63 117(3) . .
C26 C56 C63 123(3) . .
C26 C56 C146 120.0 . .
O21 C26 C56 118(3) . .
O21 C26 C40 122(3) . .
C56 C26 C40 120.0 . .
C26 C40 C64 112(3) . .
C145 C40 C64 128(3) . .
C145 C40 C26 120.0 . .
C40 C145 H145 120.0 . .
C40 C145 C147 120.0 . .
C147 C145 H145 120.0 . .
C146 C147 H147 120.0 . .
C145 C147 C146 120.0 . .
C145 C147 H147 120.0 . .

loop_
_geom_bond_atom_site_label_1
_geom_bond_atom_site_label_2
_geom_bond_distance
_geom_bond_site_symmetry_2
Bi1 O1 2.637(13) 2_677
Bi1 O16 2.628(13) .
Bi1 O29 2.199(10) .
Bi1 O30 2.187(11) .
Bi1 O31 2.735(13) .
Bi1 O37 2.228(11) .
Bi2 Bi7 3.5718(12) 2_677
Bi2 O6 2.719(13) .
Bi2 O29 2.159(11) .
Bi2 O30 2.173(10) .
Bi2 O31 2.746(13) .
Bi2 O32 2.589(11) .
Bi2 O37 2.169(12) 2_677
Bi3 O6 2.614(13) .
Bi3 O10 2.750(13) .
Bi3 O16 2.596(13) .
Bi3 O30 2.169(10) .
Bi3 O33 2.226(10) .
Bi3 O34 2.209(10) .
Bi4 O2 2.241(13) .
Bi4 O7 2.175(13) .
Bi4 O8 2.416(13) .
Bi4 O9 2.446(13) .
Bi4 O34 2.155(9) .
Bi5 O1 2.564(13) .
Bi5 O12 2.717(13) .
Bi5 O29 2.164(11) 2_677
Bi5 O32 2.591(12) 2_677
Bi5 O33 2.229(10) .
Bi5 O34 2.203(9) .
Bi6 O10 2.446(13) .
Bi6 O12 2.338(13) .
Bi6 O14 2.207(13) .
Bi6 O18 2.249(13) .
Bi6 O33 2.134(10) .
Bi7 Bi2 3.5718(12) 2_677
Bi7 O15 2.299(13) .
Bi7 O17 2.264(13) .
Bi7 O28 2.326(11) .
Bi7 O36 2.283(11) .
Bi7 O37 2.121(11) .
P1 O14 1.527(13) .
P1 O15 1.519(14) .
P1 O22 1.614(14) .
P1 O32 1.532(12) 2_677
P2 O16 1.495(13) .
P2 O17 1.552(13) .
P2 O18 1.526(14) .
P2 O19 1.575(13) .
P3 O6 1.504(13) .
P3 O7 1.537(14) .
P3 O21 1.581(14) .
P3 O28 1.530(12) 2_677
P4 O9 1.503(14) .
P4 O10 1.484(13) .
P4 O11 1.527(14) .
P4 O20 1.590(14) .
P5 O8 1.521(14) .
P5 O12 1.541(14) .
P5 O23 1.623(14) .
P5 O24 1.524(13) .
P6 O1 1.520(13) .
P6 O2 1.495(13) .
P6 O25 1.619(14) .
P6 O36 1.526(11) 2_677
O1 Bi1 2.637(13) 2_677
O19 C18 1.39(3) .
O20 C27 1.47(3) .
O21 C26 1.32(2) .
O22 C1 1.43(3) .
O23 C5 1.37(2) .
O25 C11 1.41(3) .
O28 P3 1.530(12) 2_677
O29 Bi5 2.164(10) 2_677
O31 C81 1.465(17) .
O32 Bi5 2.591(11) 2_677
O32 P1 1.532(12) 2_677
O36 P6 1.526(11) 2_677
O37 Bi2 2.169(12) 2_677
C1 C2 1.34(4) .
C1 C43 1.46(4) .
C2 C3 1.541(18) .
C2 C45 1.43(4) .
C3 H3 0.9800 .
C3 C4 1.535(18) .
C3 C51 1.543(18) .
C4 H4A 0.9600 .
C4 H4B 0.9600 .
C4 H4C 0.9600 .
C5 C6 1.40(3) .
C5 C8 1.40(3) .
C6 C7 1.43(3) .
C6 C42 1.523(18) .
C7 H7 0.9300 .
C7 C41 1.38(3) .
C8 C9 1.553(18) .
C8 C10 1.40(3) .
C9 H9 0.9800 .
C9 C67 1.546(18) .
C9 C70 1.530(18) .
C10 H10 0.9300 .
C10 C41 1.40(3) .
C11 C12 1.42(4) .
C11 C16 1.40(4) .
C12 C13 1.513(18) .
C12 C46 1.43(4) .
C13 H13 0.9800 .
C13 C14 1.545(18) .
C13 C15 1.544(13) .
C14 H14A 0.9600 .
C14 H14B 0.9600 .
C14 H14C 0.9600 .
C15 H15A 0.9600 .
C15 H15B 0.9600 .
C15 H15C 0.9600 .
C16 C38 1.498(18) .
C16 C77 1.53(4) .
C18 C19 1.41(3) .
C18 C21 1.39(3) .
C19 C20 1.527(18) .
C19 C48 1.34(3) .
C20 H20 0.9800 .
C20 C55 1.542(17) .
C20 C66 1.521(17) .
C21 C22 1.539(17) .
C21 C24 1.43(3) .
C22 H22 0.9800 .
C22 C23 1.546(17) .
C22 C47 1.534(17) .
C23 H23A 0.9600 .
C23 H23B 0.9600 .
C23 H23C 0.9600 .
C24 H24 0.9300 .
C24 C25 1.27(3) .
C25 H25 0.9300 .
C25 C48 1.36(3) .
C27 C28 1.44(3) .
C27 C34 1.27(3) .
C28 C29 1.522(17) .
C28 C31 1.38(3) .
C29 H29 0.9800 .
C29 C30 1.544(17) .
C29 C59 1.561(17) .
C30 H30A 0.9600 .
C30 H30B 0.9600 .
C30 H30C 0.9600 .
C31 H31 0.9300 .
C31 C32 1.35(3) .
C32 H32 0.9300 .
C32 C33 1.33(3) .
C33 H33A 0.9700 .
C33 H33B 0.9700 .
C33 C34 1.46(3) .
C34 C35 1.507(17) .
C35 H35 0.9800 .
C35 C36 1.495(17) .
C35 C37 1.556(17) .
C36 H36A 0.9600 .
C36 H36B 0.9600 .
C36 H36C 0.9600 .
C37 H37A 0.9600 .
C37 H37B 0.9600 .
C37 H37C 0.9600 .
C38 H38 0.9800 .
C38 C62 1.501(17) .
C38 C73 1.540(18) .
C41 H41 0.9300 .
C42 H42 0.9800 .
C42 C60 1.528(18) .
C42 C61 1.537(18) .
C43 C44 1.519(18) .
C43 C53 1.36(4) .
C44 H44 0.9800 .
C44 C71 1.507(18) .
C44 C72 1.524(18) .
C45 H45 0.9300 .
C45 C52 1.40(4) .
C46 H46 0.9300 .
C46 C54 1.23(3) .
C47 H47A 0.9600 .
C47 H47B 0.9600 .
C47 H47C 0.9600 .
C48 H48 0.9300 .
C51 H51A 0.9600 .
C51 H51B 0.9600 .
C51 H51C 0.9600 .
C52 H52 0.9300 .
C52 C53 1.32(4) .
C53 H53 0.9300 .
C54 H54 0.9300 .
C54 C77 1.29(4) .
C55 H55A 0.9600 .
C55 H55B 0.9600 .
C55 H55C 0.9600 .
C59 H59A 0.9600 .
C59 H59B 0.9600 .
C59 H59C 0.9600 .
C60 H60A 0.9600 .
C60 H60B 0.9600 .
C60 H60C 0.9600 .
C61 H61A 0.9600 .
C61 H61B 0.9600 .
C61 H61C 0.9600 .
C62 H62A 0.9600 .
C62 H62B 0.9600 .
C62 H62C 0.9600 .
C63 H63 0.9800 .
C63 C74 1.535(19) .
C63 C78 1.536(18) .
C63 C56 1.540(18) .
C64 H64 0.9800 .
C64 C65 1.532(19) .
C64 C80 1.552(19) .
C64 C40 1.547(18) .
C65 H65A 0.9600 .
C65 H65B 0.9600 .
C65 H65C 0.9600 .
C66 H66A 0.9600 .
C66 H66B 0.9600 .
C66 H66C 0.9600 .
C67 H67A 0.9600 .
C67 H67B 0.9600 .
C67 H67C 0.9600 .
C70 H70A 0.9600 .
C70 H70B 0.9600 .
C70 H70C 0.9600 .
C71 H71A 0.9600 .
C71 H71B 0.9600 .
C71 H71C 0.9600 .
C72 H72A 0.9600 .
C72 H72B 0.9600 .
C72 H72C 0.9600 .
C73 H73A 0.9600 .
C73 H73B 0.9600 .
C73 H73C 0.9600 .
C74 H74A 0.9600 .
C74 H74B 0.9600 .
C74 H74C 0.9600 .
C77 H77A 0.9700 .
C77 H77B 0.9700 .
C78 H78A 0.9600 .
C78 H78B 0.9600 .
C78 H78C 0.9600 .
C80 H80A 0.9600 .
C80 H80B 0.9600 .
C80 H80C 0.9600 .
C81 H81A 0.9600 .
C81 H81B 0.9600 .
C81 H81C 0.9600 .
C146 H146 0.9300 .
C146 C56 1.3900 .
C146 C147 1.3900 .
C56 C26 1.3900 .
C26 C40 1.3900 .
C40 C145 1.3900 .
C145 H145 0.9300 .
C145 C147 1.3900 .
C147 H147 0.9300 .

loop_
_geom_torsion_atom_site_label_1
_geom_torsion_atom_site_label_2
_geom_torsion_atom_site_label_3
_geom_torsion_atom_site_label_4
_geom_torsion
_geom_torsion_site_symmetry_1
_geom_torsion_site_symmetry_4
Bi2 Bi7 O15 P1 70.7(17) 2_677 .
Bi2 Bi7 O17 P2 -15.8(17) 2_677 .
Bi2 Bi7 O28 P3 -97(2) 2_677 2_677
Bi2 Bi7 O36 P6 28.9(16) 2_677 2_677
Bi2 Bi7 O37 Bi1 173.7(9) 2_677 .
Bi7 Bi2 O6 Bi3 -118.7(3) 2_677 .
Bi7 Bi2 O6 P3 12.9(6) 2_677 .
Bi7 Bi2 O29 Bi1 143.9(3) 2_677 .
Bi7 Bi2 O29 Bi5 -73.8(6) 2_677 2_677
Bi7 Bi2 O30 Bi1 -143.5(3) 2_677 .
Bi7 Bi2 O30 Bi3 72.5(7) 2_677 .
Bi7 Bi2 O31 Bi1 -179.5(7) 2_677 .
Bi7 Bi2 O31 C81 58(2) 2_677 .
Bi7 Bi2 O32 Bi5 120.9(3) 2_677 2_677
Bi7 Bi2 O32 P1 -18.6(5) 2_677 2_677
P1 O22 C1 C2 97(3) . .
P1 O22 C1 C43 -89(3) . .
P2 O19 C18 C19 87(3) . .
P2 O19 C18 C21 -94(3) . .
P3 O21 C26 C56 79(2) . .
P3 O21 C26 C40 -101(2) . .
P4 O20 C27 C28 98(2) . .
P4 O20 C27 C34 -93(3) . .
P5 O23 C5 C6 -93(2) . .
P5 O23 C5 C8 88(2) . .
P6 O25 C11 C12 93(3) . .
P6 O25 C11 C16 -98(3) . .
O1 Bi1 O16 Bi3 -156.8(5) 2_677 .
O1 Bi1 O16 P2 64.7(10) 2_677 .
O1 Bi1 O29 Bi2 141.3(6) 2_677 .
O1 Bi1 O29 Bi5 -1.6(5) 2_677 2_677
O1 Bi1 O30 Bi2 13.3(8) 2_677 .
O1 Bi1 O30 Bi3 159.3(5) 2_677 .
O1 Bi1 O31 Bi2 -107.4(4) 2_677 .
O1 Bi1 O31 C81 11(2) 2_677 .
O1 Bi1 O37 Bi2 100.9(8) 2_677 2_677
O1 Bi1 O37 Bi7 -70.8(5) 2_677 .
O1 Bi5 O12 Bi6 164.7(4) . .
O1 Bi5 O12 P5 25.2(9) . .
O1 Bi5 O33 Bi3 -26.6(9) . .
O1 Bi5 O33 Bi6 -158.1(6) . .
O1 Bi5 O34 Bi3 150.8(4) . .
O1 Bi5 O34 Bi4 -73.9(5) . .
O1 P6 O2 Bi4 -34.4(15) . .
O1 P6 O25 C11 -98.9(19) . .
O2 Bi4 O7 P3 91.9(11) . .
O2 Bi4 O8 P5 -174.5(14) . .
O2 Bi4 O9 P4 116.0(16) . .
O2 Bi4 O34 Bi3 -159.3(5) . .
O2 Bi4 O34 Bi5 71.0(5) . .
O2 P6 O1 Bi1 132.1(7) . 2_677
O2 P6 O1 Bi5 19.5(13) . .
O2 P6 O25 C11 23(2) . .
O6 Bi2 O29 Bi1 9.6(8) . .
O6 Bi2 O29 Bi5 151.9(5) . 2_677
O6 Bi2 O30 Bi1 138.1(6) . .
O6 Bi2 O30 Bi3 -6.0(6) . .
O6 Bi2 O31 Bi1 -108.4(4) . .
O6 Bi2 O31 C81 129.5(18) . .
O6 Bi2 O32 Bi5 -149.2(5) . 2_677
O6 Bi2 O32 P1 71.3(8) . 2_677
O6 Bi3 O10 Bi6 -165.9(4) . .
O6 Bi3 O10 P4 -13.5(9) . .
O6 Bi3 O16 Bi1 58.3(5) . .
O6 Bi3 O16 P2 179.7(9) . .
O6 Bi3 O30 Bi1 -131.5(7) . .
O6 Bi3 O30 Bi2 6.1(6) . .
O6 Bi3 O33 Bi5 25.7(9) . .
O6 Bi3 O33 Bi6 156.6(6) . .
O6 Bi3 O34 Bi4 73.2(5) . .
O6 Bi3 O34 Bi5 -151.3(4) . .
O6 P3 O7 Bi4 37.8(14) . .
O6 P3 O21 C26 129(2) . .
O7 Bi4 O2 P6 -92.5(12) . .
O7 Bi4 O8 P5 -97(2) . .
O7 Bi4 O9 P4 178.0(10) . .
O7 Bi4 O34 Bi3 -72.3(5) . .
O7 Bi4 O34 Bi5 158.0(5) . .
O7 P3 O6 Bi2 -130.1(7) . .
O7 P3 O6 Bi3 -25.4(12) . .
O7 P3 O21 C26 6(2) . .
O8 Bi4 O2 P6 72.8(12) . .
O8 Bi4 O7 P3 14(3) . .
O8 Bi4 O9 P4 13.2(10) . .
O8 Bi4 O34 Bi3 110.1(5) . .
O8 Bi4 O34 Bi5 -19.7(5) . .
O8 P5 O12 Bi5 13.6(8) . .
O8 P5 O12 Bi6 -93.2(12) . .
O8 P5 O23 C5 160.4(14) . .
O9 Bi4 O2 P6 -31(2) . .
O9 Bi4 O7 P3 -73.8(11) . .
O9 Bi4 O8 P5 -10.2(14) . .
O9 Bi4 O34 Bi3 13.6(5) . .
O9 Bi4 O34 Bi5 -116.2(5) . .
O9 P4 O10 Bi3 -12.5(8) . .
O9 P4 O10 Bi6 99.0(16) . .
O9 P4 O20 C27 -160.9(16) . .
O10 Bi3 O6 Bi2 176.5(4) . .
O10 Bi3 O6 P3 67.2(11) . .
O10 Bi3 O16 Bi1 -160.9(4) . .
O10 Bi3 O16 P2 -39.4(10) . .
O10 Bi3 O30 Bi1 47.6(14) . .
O10 Bi3 O30 Bi2 -174.7(7) . .
O10 Bi3 O33 Bi5 -112.5(5) . .
O10 Bi3 O33 Bi6 18.4(4) . .
O10 Bi3 O34 Bi4 -58.5(5) . .
O10 Bi3 O34 Bi5 77.0(4) . .
O10 Bi6 O12 Bi5 -87.1(4) . .
O10 Bi6 O12 P5 21.7(11) . .
O10 Bi6 O14 P1 2(2) . .
O10 Bi6 O18 P2 71.8(11) . .
O10 Bi6 O33 Bi3 -20.0(5) . .
O10 Bi6 O33 Bi5 104.9(5) . .
O10 P4 O9 Bi4 -84.2(11) . .
O10 P4 O20 C27 83.8(17) . .
O11 P4 O9 Bi4 46.7(12) . .
O11 P4 O10 Bi3 -141.9(7) . .
O11 P4 O10 Bi6 -30.3(19) . .
O11 P4 O20 C27 -42.3(18) . .
O12 Bi5 O1 Bi1 172.1(4) . 2_677
O12 Bi5 O1 P6 -70.2(12) . .
O12 Bi5 O33 Bi3 119.0(5) . .
O12 Bi5 O33 Bi6 -12.4(4) . .
O12 Bi5 O34 Bi3 -74.3(4) . .
O12 Bi5 O34 Bi4 61.1(5) . .
O12 Bi6 O10 Bi3 92.3(4) . .
O12 Bi6 O10 P4 -21.4(16) . .
O12 Bi6 O14 P1 -73.9(12) . .
O12 Bi6 O18 P2 -21(2) . .
O12 Bi6 O33 Bi3 -111.2(6) . .
O12 Bi6 O33 Bi5 13.7(5) . .
O12 P5 O8 Bi4 87.0(14) . .
O12 P5 O23 C5 -84.4(15) . .
O14 Bi6 O10 Bi3 16.9(17) . .
O14 Bi6 O10 P4 -97(2) . .
O14 Bi6 O12 Bi5 77.0(4) . .
O14 Bi6 O12 P5 -174.2(11) . .
O14 Bi6 O18 P2 -91.7(11) . .
O14 Bi6 O33 Bi3 160.8(6) . .
O14 Bi6 O33 Bi5 -74.3(5) . .
O14 P1 O15 Bi7 60(2) . .
O14 P1 O22 C1 115(2) . .
O15 Bi7 O17 P2 42.4(16) . .
O15 Bi7 O28 P3 -153(2) . 2_677
O15 Bi7 O36 P6 51(3) . 2_677
O15 Bi7 O37 Bi1 -142.0(6) . .
O15 Bi7 O37 Bi2 44.3(5) . 2_677
O15 P1 O14 Bi6 -92.6(12) . .
O15 P1 O22 C1 -6(2) . .
O16 Bi1 O29 Bi2 -16.8(9) . .
O16 Bi1 O29 Bi5 -159.7(5) . 2_677
O16 Bi1 O30 Bi2 -144.1(6) . .
O16 Bi1 O30 Bi3 1.9(5) . .
O16 Bi1 O31 Bi2 109.0(4) . .
O16 Bi1 O31 C81 -133(2) . .
O16 Bi1 O37 Bi2 -112.7(8) . 2_677
O16 Bi1 O37 Bi7 75.6(5) . .
O16 Bi3 O6 Bi2 -61.6(5) . .
O16 Bi3 O6 P3 -170.9(8) . .
O16 Bi3 O10 Bi6 61.9(4) . .
O16 Bi3 O10 P4 -145.7(7) . .
O16 Bi3 O30 Bi1 -1.9(5) . .
O16 Bi3 O30 Bi2 135.8(8) . .
O16 Bi3 O33 Bi5 151.5(5) . .
O16 Bi3 O33 Bi6 -77.6(5) . .
O16 Bi3 O34 Bi4 -158.5(5) . .
O16 Bi3 O34 Bi5 -23.1(8) . .
O16 P2 O17 Bi7 64.5(17) . .
O16 P2 O18 Bi6 -33.5(14) . .
O16 P2 O19 C18 132.6(18) . .
O17 Bi7 O15 P1 -39.7(18) . .
O17 Bi7 O28 P3 -70(3) . 2_677
O17 Bi7 O36 P6 138.1(16) . 2_677
O17 Bi7 O37 Bi1 -45.3(5) . .
O17 Bi7 O37 Bi2 141.0(6) . 2_677
O17 P2 O16 Bi1 0.2(9) . .
O17 P2 O16 Bi3 -114.9(10) . .
O17 P2 O18 Bi6 97.0(12) . .
O17 P2 O19 C18 12.2(19) . .
O18 Bi6 O10 Bi3 -71.0(4) . .
O18 Bi6 O10 P4 175.4(16) . .
O18 Bi6 O12 Bi5 6.6(17) . .
O18 Bi6 O12 P5 115.4(16) . .
O18 Bi6 O14 P1 90.3(12) . .
O18 Bi6 O33 Bi3 73.6(5) . .
O18 Bi6 O33 Bi5 -161.5(5) . .
O18 P2 O16 Bi1 131.1(7) . .
O18 P2 O16 Bi3 16.0(13) . .
O18 P2 O17 Bi7 -66.2(17) . .
O18 P2 O19 C18 -107.6(18) . .
O19 P2 O16 Bi1 -115.6(7) . .
O19 P2 O16 Bi3 129.4(9) . .
O19 P2 O17 Bi7 -179.3(14) . .
O19 P2 O18 Bi6 -148.6(10) . .
O19 C18 C19 C20 4(4) . .
O19 C18 C19 C48 -180(2) . .
O19 C18 C21 C22 -7(4) . .
O19 C18 C21 C24 -180(2) . .
O20 P4 O9 Bi4 161.3(9) . .
O20 P4 O10 Bi3 97.1(7) . .
O20 P4 O10 Bi6 -151.3(14) . .
O20 C27 C28 C29 -3(4) . .
O20 C27 C28 C31 173(2) . .
O20 C27 C34 C33 -177(2) . .
O20 C27 C34 C35 15(4) . .
O21 P3 O6 Bi2 113.0(6) . .
O21 P3 O6 Bi3 -142.3(8) . .
O21 P3 O7 Bi4 154.3(10) . .
O21 C26 C40 C64 -1(2) . .
O21 C26 C40 C145 180(2) . .
O22 P1 O14 Bi6 151.2(11) . .
O22 P1 O15 Bi7 174.6(16) . .
O22 C1 C2 C3 -1(4) . .
O22 C1 C2 C45 173(2) . .
O22 C1 C43 C44 1(4) . .
O22 C1 C43 C53 -175(2) . .
O23 P5 O8 Bi4 -158.5(12) . .
O23 P5 O12 Bi5 -96.7(7) . .
O23 P5 O12 Bi6 156.5(10) . .
O23 C5 C6 C7 -175.6(17) . .
O23 C5 C6 C42 -3(3) . .
O23 C5 C8 C9 5(3) . .
O23 C5 C8 C10 173.3(19) . .
O24 P5 O8 Bi4 -40.1(16) . .
O24 P5 O12 Bi5 144.0(6) . .
O24 P5 O12 Bi6 37.1(13) . .
O24 P5 O23 C5 36.4(16) . .
O25 P6 O1 Bi1 -110.5(7) . 2_677
O25 P6 O1 Bi5 136.9(9) . .
O25 P6 O2 Bi4 -153.1(11) . .
O25 C11 C12 C13 4(4) . .
O25 C11 C12 C46 175(2) . .
O25 C11 C16 C38 16(4) . .
O25 C11 C16 C77 175(2) . .
O28 Bi7 O15 P1 122.2(18) . .
O28 Bi7 O17 P2 -39(3) . .
O28 Bi7 O36 P6 -23.9(16) . 2_677
O28 Bi7 O37 Bi1 134.5(6) . .
O28 Bi7 O37 Bi2 -39.2(5) . 2_677
O28 P3 O6 Bi2 -0.2(8) 2_677 .
O28 P3 O6 Bi3 104.5(10) 2_677 .
O28 P3 O7 Bi4 -89.5(12) 2_677 .
O28 P3 O21 C26 -116(2) 2_677 .
O29 Bi1 O16 Bi3 -12.9(8) . .
O29 Bi1 O16 P2 -151.4(6) . .
O29 Bi1 O30 Bi2 28.3(4) . .
O29 Bi1 O30 Bi3 174.3(7) . .
O29 Bi1 O31 Bi2 -36.5(3) . .
O29 Bi1 O31 C81 82(2) . .
O29 Bi1 O37 Bi2 29.8(8) . 2_677
O29 Bi1 O37 Bi7 -141.9(5) . .
O29 Bi2 O6 Bi3 23.2(8) . .
O29 Bi2 O6 P3 154.8(6) . .
O29 Bi2 O30 Bi1 -28.7(4) . .
O29 Bi2 O30 Bi3 -172.7(8) . .
O29 Bi2 O31 Bi1 37.2(3) . .
O29 Bi2 O31 C81 -84.9(18) . .
O29 Bi2 O32 Bi5 -2.0(4) . 2_677
O29 Bi2 O32 P1 -141.6(7) . 2_677
O29 Bi5 O1 Bi1 1.2(4) 2_677 2_677
O29 Bi5 O1 P6 118.9(11) 2_677 .
O29 Bi5 O12 Bi6 -33.1(10) 2_677 .
O29 Bi5 O12 P5 -172.5(7) 2_677 .
O29 Bi5 O33 Bi3 -80.7(4) 2_677 .
O29 Bi5 O33 Bi6 147.9(5) 2_677 .
O29 Bi5 O34 Bi3 78.4(4) 2_677 .
O29 Bi5 O34 Bi4 -146.2(5) 2_677 .
O30 Bi1 O16 Bi3 -1.3(4) . .
O30 Bi1 O16 P2 -139.9(8) . .
O30 Bi1 O29 Bi2 -28.5(4) . .
O30 Bi1 O29 Bi5 -171.4(7) . 2_677
O30 Bi1 O31 Bi2 37.4(3) . .
O30 Bi1 O31 C81 156(2) . .
O30 Bi1 O37 Bi2 -40.5(8) . 2_677
O30 Bi1 O37 Bi7 147.8(5) . .
O30 Bi2 O6 Bi3 4.0(4) . .
O30 Bi2 O6 P3 135.7(8) . .
O30 Bi2 O29 Bi1 28.6(5) . .
O30 Bi2 O29 Bi5 170.8(7) . 2_677
O30 Bi2 O31 Bi1 -37.7(3) . .
O30 Bi2 O31 C81 -159.8(19) . .
O30 Bi2 O32 Bi5 -20.1(7) . 2_677
O30 Bi2 O32 P1 -159.6(6) . 2_677
O30 Bi3 O6 Bi2 -4.0(4) . .
O30 Bi3 O6 P3 -113.3(10) . .
O30 Bi3 O10 Bi6 15.2(12) . .
O30 Bi3 O10 P4 167.6(9) . .
O30 Bi3 O16 Bi1 1.4(4) . .
O30 Bi3 O16 P2 122.8(11) . .
O30 Bi3 O33 Bi5 78.9(4) . .
O30 Bi3 O33 Bi6 -150.2(5) . .
O30 Bi3 O34 Bi4 144.8(5) . .
O30 Bi3 O34 Bi5 -79.7(4) . .
O31 Bi1 O16 Bi3 -73.8(4) . .
O31 Bi1 O16 P2 147.7(7) . .
O31 Bi1 O29 Bi2 48.8(4) . .
O31 Bi1 O29 Bi5 -94.1(6) . 2_677
O31 Bi1 O30 Bi2 -49.7(4) . .
O31 Bi1 O30 Bi3 96.3(6) . .
O31 Bi1 O37 Bi2 -10.6(19) . 2_677
O31 Bi1 O37 Bi7 177.7(11) . .
O31 Bi2 O6 Bi3 78.4(4) . .
O31 Bi2 O6 P3 -150.0(7) . .
O31 Bi2 O29 Bi1 -48.5(4) . .
O31 Bi2 O29 Bi5 93.8(6) . 2_677
O31 Bi2 O30 Bi1 49.4(5) . .
O31 Bi2 O30 Bi3 -94.6(7) . .
O31 Bi2 O32 Bi5 -76.2(4) . 2_677
O31 Bi2 O32 P1 144.2(6) . 2_677
O32 Bi2 O6 Bi3 152.2(4) . .
O32 Bi2 O6 P3 -76.1(8) . .
O32 Bi2 O29 Bi1 -139.4(5) . .
O32 Bi2 O29 Bi5 2.8(5) . 2_677
O32 Bi2 O30 Bi1 -10.7(8) . .
O32 Bi2 O30 Bi3 -154.7(5) . .
O32 Bi2 O31 Bi1 108.8(4) . .
O32 Bi2 O31 C81 -13.4(18) . .
O32 Bi5 O1 Bi1 56.7(5) 2_677 2_677
O32 Bi5 O1 P6 174.3(8) 2_677 .
O32 Bi5 O12 Bi6 -67.5(4) 2_677 .
O32 Bi5 O12 P5 153.1(6) 2_677 .
O32 Bi5 O33 Bi3 -151.4(5) 2_677 .
O32 Bi5 O33 Bi6 77.2(5) 2_677 .
O32 Bi5 O34 Bi3 22.7(8) 2_677 .
O32 Bi5 O34 Bi4 158.0(4) 2_677 .
O32 P1 O14 Bi6 34.3(14) 2_677 .
O32 P1 O15 Bi7 -66.6(19) 2_677 .
O32 P1 O22 C1 -127(2) 2_677 .
O33 Bi3 O6 Bi2 53.5(8) . .
O33 Bi3 O6 P3 -55.8(13) . .
O33 Bi3 O10 Bi6 -14.2(3) . .
O33 Bi3 O10 P4 138.3(7) . .
O33 Bi3 O16 Bi1 -92.4(4) . .
O33 Bi3 O16 P2 29.1(9) . .
O33 Bi3 O30 Bi1 74.9(6) . .
O33 Bi3 O30 Bi2 -147.4(7) . .
O33 Bi3 O34 Bi4 -125.1(5) . .
O33 Bi3 O34 Bi5 10.3(3) . .
O33 Bi5 O1 Bi1 -56.7(8) . 2_677
O33 Bi5 O1 P6 61.0(13) . .
O33 Bi5 O12 Bi6 10.1(4) . .
O33 Bi5 O12 P5 -129.3(7) . .
O33 Bi5 O34 Bi3 -10.3(4) . .
O33 Bi5 O34 Bi4 125.0(5) . .
O33 Bi6 O10 Bi3 14.2(4) . .
O33 Bi6 O10 P4 -99.5(16) . .
O33 Bi6 O12 Bi5 -10.1(4) . .
O33 Bi6 O12 P5 98.7(11) . .
O33 Bi6 O14 P1 4.3(12) . .
O33 Bi6 O18 P2 -5.0(11) . .
O34 Bi3 O6 Bi2 88.4(4) . .
O34 Bi3 O6 P3 -20.9(9) . .
O34 Bi3 O10 Bi6 -84.9(4) . .
O34 Bi3 O10 P4 67.5(6) . .
O34 Bi3 O16 Bi1 -59.5(8) . .
O34 Bi3 O16 P2 62.0(13) . .
O34 Bi3 O30 Bi1 149.1(6) . .
O34 Bi3 O30 Bi2 -73.3(7) . .
O34 Bi3 O33 Bi5 -10.2(3) . .
O34 Bi3 O33 Bi6 120.7(5) . .
O34 Bi4 O2 P6 -4.9(12) . .
O34 Bi4 O7 P3 5.4(11) . .
O34 Bi4 O8 P5 -88.1(13) . .
O34 Bi4 O9 P4 89.8(10) . .
O34 Bi5 O1 Bi1 -92.6(4) . 2_677
O34 Bi5 O1 P6 25.1(9) . .
O34 Bi5 O12 Bi6 78.2(4) . .
O34 Bi5 O12 P5 -61.2(6) . .
O34 Bi5 O33 Bi3 10.2(3) . .
O34 Bi5 O33 Bi6 -121.2(5) . .
O36 Bi7 O15 P1 45(3) . .
O36 Bi7 O17 P2 -122.0(16) . .
O36 Bi7 O28 P3 11(2) . 2_677
O36 Bi7 O37 Bi1 38.6(5) . .
O36 Bi7 O37 Bi2 -135.1(6) . 2_677
O36 P6 O1 Bi1 -1.2(9) 2_677 2_677
O36 P6 O1 Bi5 -113.8(10) 2_677 .
O36 P6 O2 Bi4 96.2(12) 2_677 .
O36 P6 O25 C11 144.9(19) 2_677 .
O37 Bi1 O16 Bi3 89.3(4) . .
O37 Bi1 O16 P2 -49.2(7) . .
O37 Bi1 O29 Bi2 -119.5(5) . .
O37 Bi1 O29 Bi5 97.6(6) . 2_677
O37 Bi1 O30 Bi2 121.4(5) . .
O37 Bi1 O30 Bi3 -92.7(6) . .
O37 Bi1 O31 Bi2 6.0(15) . .
O37 Bi1 O31 C81 124(2) . .
O37 Bi2 O6 Bi3 -87.7(4) 2_677 .
O37 Bi2 O6 P3 44.0(7) 2_677 .
O37 Bi2 O29 Bi1 124.2(5) 2_677 .
O37 Bi2 O29 Bi5 -93.5(6) 2_677 2_677
O37 Bi2 O30 Bi1 -119.6(5) 2_677 .
O37 Bi2 O30 Bi3 96.3(7) 2_677 .
O37 Bi2 O31 Bi1 8.3(17) 2_677 .
O37 Bi2 O31 C81 -114(2) 2_677 .
O37 Bi2 O32 Bi5 88.7(4) 2_677 2_677
O37 Bi2 O32 P1 -50.9(6) 2_677 2_677
O37 Bi7 O15 P1 43.3(18) . .
O37 Bi7 O17 P2 -37.8(15) . .
O37 Bi7 O28 P3 -71(2) . 2_677
O37 Bi7 O36 P6 53.4(15) . 2_677
C1 C2 C3 C4 83(3) . .
C1 C2 C3 C51 -158(3) . .
C1 C2 C45 C52 3(4) . .
C1 C43 C44 C71 -110(4) . .
C1 C43 C44 C72 107(4) . .
C1 C43 C53 C52 0(4) . .
C2 C1 C43 C44 174(3) . .
C2 C1 C43 C53 -2(5) . .
C2 C45 C52 C53 -5(5) . .
C3 C2 C45 C52 176(3) . .
C5 C6 C7 C41 -2(3) . .
C5 C6 C42 C60 -99(3) . .
C5 C6 C42 C61 130(3) . .
C5 C8 C9 C67 97(3) . .
C5 C8 C9 C70 -137(3) . .
C5 C8 C10 C41 7(3) . .
C6 C5 C8 C9 -173(2) . .
C6 C5 C8 C10 -5(3) . .
C6 C7 C41 C10 4(4) . .
C7 C6 C42 C60 74(3) . .
C7 C6 C42 C61 -58(4) . .
C8 C5 C6 C7 3(3) . .
C8 C5 C6 C42 175(2) . .
C8 C10 C41 C7 -7(4) . .
C9 C8 C10 C41 175(2) . .
C10 C8 C9 C67 -71(4) . .
C10 C8 C9 C70 55(4) . .
C11 C12 C13 C14 -115(3) . .
C11 C12 C13 C15 116(3) . .
C11 C12 C46 C54 8(5) . .
C11 C16 C38 C62 -91(3) . .
C11 C16 C38 C73 141(3) . .
C11 C16 C77 C54 15(4) . .
C12 C11 C16 C38 -175(3) . .
C12 C11 C16 C77 -16(4) . .
C12 C46 C54 C77 -9(5) . .
C13 C12 C46 C54 179(3) . .
C16 C11 C12 C13 -165(3) . .
C16 C11 C12 C46 6(5) . .
C18 C19 C20 C55 108(3) . .
C18 C19 C20 C66 -111(3) . .
C18 C19 C48 C25 1(4) . .
C18 C21 C22 C23 -71(3) . .
C18 C21 C22 C47 168(2) . .
C18 C21 C24 C25 -2(4) . .
C19 C18 C21 C22 172(2) . .
C19 C18 C21 C24 0(4) . .
C20 C19 C48 C25 176(2) . .
C21 C18 C19 C20 -175(2) . .
C21 C18 C19 C48 1(4) . .
C21 C24 C25 C48 4(4) . .
C22 C21 C24 C25 -175(2) . .
C24 C21 C22 C23 102(3) . .
C24 C21 C22 C47 -20(3) . .
C24 C25 C48 C19 -3(4) . .
C27 C28 C29 C30 116(3) . .
C27 C28 C29 C59 -120(3) . .
C27 C28 C31 C32 4(4) . .
C27 C34 C35 C36 -134(3) . .
C27 C34 C35 C37 107(3) . .
C28 C27 C34 C33 -8(4) . .
C28 C27 C34 C35 -177(2) . .
C28 C31 C32 C33 -6(4) . .
C29 C28 C31 C32 179(2) . .
C31 C28 C29 C30 -60(3) . .
C31 C28 C29 C59 65(3) . .
C31 C32 C33 C34 2(4) . .
C32 C33 C34 C27 6(4) . .
C32 C33 C34 C35 175(2) . .
C33 C34 C35 C36 58(3) . .
C33 C34 C35 C37 -61(3) . .
C34 C27 C28 C29 -172(3) . .
C34 C27 C28 C31 3(4) . .
C38 C16 C77 C54 174(3) . .
C42 C6 C7 C41 -175(2) . .
C43 C1 C2 C3 -173(3) . .
C43 C1 C2 C45 0(5) . .
C44 C43 C53 C52 -177(3) . .
C45 C2 C3 C4 -89(3) . .
C45 C2 C3 C51 29(4) . .
C45 C52 C53 C43 4(5) . .
C46 C12 C13 C14 74(3) . .
C46 C12 C13 C15 -55(4) . .
C46 C54 C77 C16 -4(6) . .
C48 C19 C20 C55 -67(3) . .
C48 C19 C20 C66 73(3) . .
C53 C43 C44 C71 66(4) . .
C53 C43 C44 C72 -76(3) . .
C63 C56 C26 O21 6(3) . .
C63 C56 C26 C40 -174(3) . .
C64 C40 C145 C147 -179(3) . .
C65 C64 C40 C26 -108(3) . .
C65 C64 C40 C145 71(3) . .
C74 C63 C56 C146 65(3) . .
C74 C63 C56 C26 -120(3) . .
C77 C16 C38 C62 113(3) . .
C77 C16 C38 C73 -15(4) . .
C78 C63 C56 C146 -65(4) . .
C78 C63 C56 C26 110(4) . .
C80 C64 C40 C26 138(2) . .
C80 C64 C40 C145 -43(3) . .
C146 C56 C26 O21 -180(2) . .
C146 C56 C26 C40 0.0 . .
C56 C146 C147 C145 0.0 . .
C56 C26 C40 C64 179(2) . .
C56 C26 C40 C145 0.0 . .
C26 C40 C145 C147 0.0 . .
C40 C145 C147 C146 0.0 . .
C147 C146 C56 C63 175(2) . .
C147 C146 C56 C26 0.0 . .

loop_
_smtbx_masks_void_nr
_smtbx_masks_void_average_x
_smtbx_masks_void_average_y
_smtbx_masks_void_average_z
_smtbx_masks_void_volume
_smtbx_masks_void_count_electrons
1 0.129 -0.616 -0.116 706.2 139.2
2 0.000 0.500 0.500 313.2 32.8
3 0.475 0.413 0.094 101.8 22.0
4 0.333 0.280 0.565 7.2 0.0
5 0.525 0.587 0.906 101.8 23.3
6 0.667 0.720 0.435 7.2 0.0
